data_7248224
loop_
_publ_author_name
'Yao, Sheng-Jie'
'Qi, Zhen-Qing'
'Jiang, Zhan-Guo'
'Zhan, Cai-Hong'

_publ_section_title
;
 Polyoxometalate templated silver-bisphosphine sandwich: structurally
 tunable hybrid materials
;
_journal_issue 13
_journal_name_full CrystEngComm
_journal_page_first 1798
_journal_page_last 1805
_journal_paper_doi 10.1039/D4CE00106K
_journal_volume 26
_journal_year 2024
_chemical_formula_moiety '3(C54 H52 Ag2 P4), 2(Mo12 O40 P)'
_chemical_formula_sum 'C162 H156 Ag6 Mo24 O80 P14'
_chemical_formula_weight 6766.22
_space_group_crystal_system triclinic
_space_group_IT_number 2
_space_group_name_Hall '-P 1'
_space_group_name_H-M_alt 'P -1'
_atom_sites_solution_hydrogens geom
_atom_sites_solution_primary dual
_audit_creation_date 2023-10-05
_audit_creation_method
;
Olex2 1.5
(compiled 2021.08.20 svn.r13c46975 for OlexSys, GUI svn.r6392)
;
_audit_update_record
;
2024-01-17 deposited with the CCDC.	2024-02-26 downloaded from the CCDC.
;
_cell_angle_alpha 100.6530(10)
_cell_angle_beta 93.370(2)
_cell_angle_gamma 109.7070(10)
_cell_formula_units_Z 1
_cell_length_a 14.0626(4)
_cell_length_b 14.8889(3)
_cell_length_c 27.6698(7)
_cell_measurement_reflns_used 9433
_cell_measurement_temperature 297.00
_cell_measurement_theta_max 76.00
_cell_measurement_theta_min 3.23
_cell_volume 5314.0(2)
_computing_molecular_graphics 'Olex2 1.5 (Dolomanov et al., 2009)'
_computing_publication_material 'Olex2 1.5 (Dolomanov et al., 2009)'
_computing_structure_refinement 'SHELXL 2018/3 (Sheldrick, 2015)'
_computing_structure_solution 'SHELXT 2014/5 (Sheldrick, 2014)'
_diffrn_ambient_temperature 297.00
_diffrn_measured_fraction_theta_full 0.998
_diffrn_measured_fraction_theta_max 0.974
_diffrn_measurement_device_type 'BRUKER D8 VENTURE'
_diffrn_measurement_method '\f and \w scans'
_diffrn_radiation_type CuK\a
_diffrn_radiation_wavelength 1.54178
_diffrn_reflns_av_R_equivalents 0.0792
_diffrn_reflns_av_unetI/netI 0.0707
_diffrn_reflns_Laue_measured_fraction_full 0.998
_diffrn_reflns_Laue_measured_fraction_max 0.974
_diffrn_reflns_limit_h_max 17
_diffrn_reflns_limit_h_min -17
_diffrn_reflns_limit_k_max 18
_diffrn_reflns_limit_k_min -14
_diffrn_reflns_limit_l_max 34
_diffrn_reflns_limit_l_min -35
_diffrn_reflns_number 77753
_diffrn_reflns_point_group_measured_fraction_full 0.998
_diffrn_reflns_point_group_measured_fraction_max 0.974
_diffrn_reflns_theta_full 67.679
_diffrn_reflns_theta_max 80.156
_diffrn_reflns_theta_min 3.230
_diffrn_standards_number 0
_exptl_absorpt_coefficient_mu 17.179
_exptl_absorpt_correction_T_max 0.7454
_exptl_absorpt_correction_T_min 0.5034
_exptl_absorpt_correction_type multi-scan
_exptl_absorpt_process_details
;
SADABS-2016/2 (Bruker,2016/2) was used for absorption correction.
wR2(int) was 0.1151 before and 0.0804 after correction.
The Ratio of minimum to maximum transmission is 0.6753.
The \l/2 correction factor is Not present.
;
_exptl_crystal_colour yellow
_exptl_crystal_colour_primary yellow
_exptl_crystal_density_diffrn 2.114
_exptl_crystal_description prism
_exptl_crystal_F_000 3268
_exptl_crystal_size_max 0.15
_exptl_crystal_size_mid 0.09
_exptl_crystal_size_min 0.08
_refine_diff_density_max 1.393
_refine_diff_density_min -1.859
_refine_diff_density_rms 0.133
_refine_ls_extinction_method none
_refine_ls_goodness_of_fit_ref 1.033
_refine_ls_hydrogen_treatment constr
_refine_ls_matrix_type full
_refine_ls_number_parameters 1315
_refine_ls_number_reflns 22600
_refine_ls_number_restraints 468
_refine_ls_restrained_S_all 1.033
_refine_ls_R_factor_all 0.1021
_refine_ls_R_factor_gt 0.0666
_refine_ls_shift/su_max 0.001
_refine_ls_shift/su_mean 0.000
_refine_ls_structure_factor_coef Fsqd
_refine_ls_weighting_details 'w=1/[\s^2^(Fo^2^)+(0.0533P)^2^+26.1338P] where P=(Fo^2^+2Fc^2^)/3'
_refine_ls_weighting_scheme calc
_refine_ls_wR_factor_gt 0.1547
_refine_ls_wR_factor_ref 0.1778
_reflns_Friedel_coverage 0.000
_reflns_number_gt 14594
_reflns_number_total 22600
_reflns_threshold_expression 'I > 2\s(I)'
_cod_data_source_file d4ce00106k2.cif
_cod_data_source_block 1021_a
_cod_depositor_comments 'Adding full bibliography for 7248221--7248224.cif.'
_cod_database_code 7248224
_shelx_shelxl_version_number 2018/3
_shelx_space_group_comment
;
The symmetry employed for this shelxl refinement is uniquely defined
by the following loop, which should always be used as a source of
symmetry information in preference to the above space-group names.
They are only intended as comments.
;
_shelx_estimated_absorpt_t_max 0.340
_shelx_estimated_absorpt_t_min 0.183
_olex2_refinement_description
;
1. Fixed Uiso
 At 1.2 times of:
  All C(H) groups, All C(H,H) groups
2. Uiso/Uaniso restraints and constraints
: within 2A with sigma of 0.02 and sigma for terminal atoms of 3.8 within 2A
O5_3 \\sim O21_3 \\sim O16_3 \\sim O20_3 \\sim O22_3 \\sim O6_3 \\sim O18_3
\\sim O8_3 \\sim O9_3 \\sim O17_3 \\sim O19_3 \\sim O14_3 \\sim O10_3 \\sim
O12_3 \\sim O7_3 \\sim O13_3 \\sim O11_3 \\sim O15_3: within 2A with sigma of
0.001 and sigma for terminal atoms of 0.002 within 2A
3. Others
 Fixed Sof: O1(0.5) O2(0.5) O3(0.5) O4(0.5) O1(0.5) O2(0.5) O3(0.5) O4(0.5)
4.a Secondary CH2 refined with riding coordinates:
 C25(H25A,H25B), C26(H26A,H26B), C27(H27A,H27B), C52(H52A,H52B), C53(H53A,
 H53B), C54(H54A,H54B), C25(H25A,H25B), C26(H26A,H26B), C27(H27A,H27B)
4.b Aromatic/amide H refined with riding coordinates:
 C1(H1), C2(H2), C3(H3), C5(H5), C6(H6), C7(H7), C8(H8), C9(H9), C11(H11),
 C12(H12), C13(H13), C14(H14), C15(H15), C17(H17), C18(H18), C19(H19), C20(H20),
  C21(H21), C23(H23), C24(H24), C28(H28), C29(H29), C30(H30), C32(H32),
 C33(H33), C34(H34), C35(H35), C36(H36), C38(H38), C39(H39), C40(H40), C41(H41),
  C42(H42), C44(H44), C45(H45), C46(H46), C47(H47), C48(H48), C50(H50),
 C51(H51), C1(H1), C2(H2), C3(H3), C5(H5), C6(H6), C7(H7), C8(H8), C9(H9),
 C11(H11), C12(H12), C13(H13), C14(H14), C15(H15), C17(H17), C18(H18), C19(H19),
  C20(H20), C21(H21), C23(H23), C24(H24)
4.c Fitted hexagon refined as free rotating group:
 C13(C14,C15,C16,C17,C18)
;
_olex2_submission_special_instructions 'No special instructions were received'

loop_
_space_group_symop_operation_xyz
'x, y, z'
'-x, -y, -z'

loop_
_atom_site_label
_atom_site_type_symbol
_atom_site_fract_x
_atom_site_fract_y
_atom_site_fract_z
_atom_site_U_iso_or_equiv
_atom_site_adp_type
_atom_site_occupancy
_atom_site_site_symmetry_order
_atom_site_calc_flag
_atom_site_refinement_flags_posn
_atom_site_refinement_flags_adp
_atom_site_refinement_flags_occupancy
_atom_site_disorder_assembly
_atom_site_disorder_group
Ag1_1 Ag 1.06254(7) 0.82502(8) 0.79159(3) 0.0924(3) Uani 1 1 d . . . . .
Ag2_1 Ag 0.73944(6) 0.67171(5) 0.87314(3) 0.06686(19) Uani 1 1 d . . . . .
P1_1 P 0.9847(2) 0.7009(2) 0.71897(10) 0.0720(7) Uani 1 1 d . . . . .
P2_1 P 0.6638(3) 0.5336(2) 0.80343(11) 0.0769(8) Uani 1 1 d . . . . .
P3_1 P 1.1562(2) 0.9493(2) 0.86222(10) 0.0676(7) Uani 1 1 d . . . . .
P4_1 P 0.77310(19) 0.84107(18) 0.90819(9) 0.0568(5) Uani 1 1 d . . . . .
C1_1 C 1.026(2) 0.4158(18) 0.7243(9) 0.157(6) Uani 1 1 d . U . . .
H1_1 H 1.032148 0.356088 0.725848 0.188 Uiso 1 1 calc R U . . .
C2_1 C 1.0788(18) 0.4923(16) 0.7605(7) 0.138(5) Uani 1 1 d . U . . .
H2_1 H 1.122236 0.486845 0.785564 0.166 Uiso 1 1 calc R U . . .
C3_1 C 1.0659(14) 0.5831(13) 0.7594(5) 0.113(4) Uani 1 1 d . U . . .
H3_1 H 1.099917 0.638517 0.784198 0.135 Uiso 1 1 calc R U . . .
C4_1 C 1.0021(14) 0.5865(11) 0.7208(5) 0.101(4) Uani 1 1 d . U . . .
C5_1 C 0.9497(17) 0.5057(13) 0.6832(6) 0.130(5) Uani 1 1 d . U . . .
H5_1 H 0.906642 0.509554 0.657436 0.156 Uiso 1 1 calc R U . . .
C6_1 C 0.964(2) 0.4181(18) 0.6855(9) 0.164(6) Uani 1 1 d . U . . .
H6_1 H 0.932159 0.362186 0.660799 0.197 Uiso 1 1 calc R U . . .
C7_1 C 1.0979(12) 0.7931(12) 0.5785(6) 0.111(4) Uani 1 1 d . U . . .
H7_1 H 1.116640 0.809497 0.548735 0.133 Uiso 1 1 calc R U . . .
C8_1 C 1.1327(10) 0.7308(12) 0.5968(6) 0.098(4) Uani 1 1 d . U . . .
H8_1 H 1.180211 0.708728 0.581434 0.117 Uiso 1 1 calc R U . . .
C9_1 C 1.0970(9) 0.6996(10) 0.6387(5) 0.083(3) Uani 1 1 d . U . . .
H9_1 H 1.117193 0.653035 0.650108 0.100 Uiso 1 1 calc R U . . .
C10_1 C 1.0327(8) 0.7365(8) 0.6634(4) 0.071(3) Uani 1 1 d . U . . .
C11_1 C 1.0042(12) 0.8044(10) 0.6456(6) 0.099(4) Uani 1 1 d . U . . .
H11_1 H 0.962300 0.832322 0.662546 0.119 Uiso 1 1 calc R U . . .
C12_1 C 1.0364(14) 0.8320(11) 0.6029(7) 0.116(4) Uani 1 1 d . U . . .
H12_1 H 1.015621 0.877649 0.590949 0.139 Uiso 1 1 calc R U . . .
C13_1 C 0.5903(11) 0.2141(6) 0.8130(5) 0.155(6) Uani 1 1 d G U . . .
H13_1 H 0.574171 0.149088 0.815088 0.186 Uiso 1 1 calc R U . . .
C14_1 C 0.6673(10) 0.2561(8) 0.7860(5) 0.149(6) Uani 1 1 d G U . . .
H14_1 H 0.702631 0.219195 0.770020 0.179 Uiso 1 1 calc R U . . .
C15_1 C 0.6913(8) 0.3532(8) 0.7829(4) 0.132(5) Uani 1 1 d G U . . .
H15_1 H 0.742835 0.381290 0.764830 0.158 Uiso 1 1 calc R U . . .
C16_1 C 0.6385(8) 0.4083(5) 0.8068(4) 0.094(4) Uani 1 1 d G U . . .
C17_1 C 0.5615(9) 0.3663(8) 0.8338(4) 0.137(5) Uani 1 1 d G U . . .
H17_1 H 0.526120 0.403175 0.849775 0.164 Uiso 1 1 calc R U . . .
C18_1 C 0.5374(10) 0.2692(8) 0.8369(5) 0.158(6) Uani 1 1 d G U . . .
H18_1 H 0.485914 0.241079 0.854966 0.189 Uiso 1 1 calc R U . . .
C19_1 C 0.3616(14) 0.5413(14) 0.7367(6) 0.119(5) Uani 1 1 d . U . . .
H19_1 H 0.301262 0.544022 0.722626 0.142 Uiso 1 1 calc R U . . .
C20_1 C 0.4071(14) 0.4859(14) 0.7101(6) 0.117(5) Uani 1 1 d . U . . .
H20_1 H 0.378351 0.451438 0.678039 0.140 Uiso 1 1 calc R U . . .
C21_1 C 0.4975(12) 0.4804(11) 0.7308(5) 0.098(4) Uani 1 1 d . U . . .
H21_1 H 0.527491 0.440223 0.712965 0.118 Uiso 1 1 calc R U . . .
C22_1 C 0.5420(11) 0.5343(10) 0.7774(4) 0.088(3) Uani 1 1 d . U . . .
C23_1 C 0.4942(12) 0.5898(12) 0.8043(6) 0.106(4) Uani 1 1 d . U . . .
H23_1 H 0.523277 0.625032 0.836219 0.127 Uiso 1 1 calc R U . . .
C24_1 C 0.4022(14) 0.5938(14) 0.7841(7) 0.123(5) Uani 1 1 d . U . . .
H24_1 H 0.369571 0.631017 0.802286 0.148 Uiso 1 1 calc R U . . .
C25_1 C 0.7492(12) 0.5515(10) 0.7560(5) 0.096(4) Uani 1 1 d . U . . .
H25A_1 H 0.808564 0.536691 0.765958 0.115 Uiso 1 1 calc R U . . .
H25B_1 H 0.714627 0.506033 0.725135 0.115 Uiso 1 1 calc R U . . .
C26_1 C 0.7825(10) 0.6510(10) 0.7477(5) 0.088(3) Uani 1 1 d . U . . .
H26A_1 H 0.821691 0.695132 0.778136 0.105 Uiso 1 1 calc R U . . .
H26B_1 H 0.722434 0.667347 0.741376 0.105 Uiso 1 1 calc R U . . .
C27_1 C 0.8466(9) 0.6704(10) 0.7053(4) 0.082(3) Uani 1 1 d . U . . .
H27A_1 H 0.835637 0.723587 0.693079 0.098 Uiso 1 1 calc R U . . .
H27B_1 H 0.820613 0.612777 0.678465 0.098 Uiso 1 1 calc R U . . .
C28_1 C 1.4537(10) 0.8919(11) 0.8833(5) 0.096(4) Uani 1 1 d . U . . .
H28_1 H 1.513297 0.878160 0.886469 0.115 Uiso 1 1 calc R U . . .
C29_1 C 1.4552(10) 0.9747(12) 0.8693(5) 0.096(4) Uani 1 1 d . U . . .
H29_1 H 1.515766 1.017107 0.862211 0.116 Uiso 1 1 calc R U . . .
C30_1 C 1.3680(10) 0.9969(10) 0.8654(5) 0.087(3) Uani 1 1 d . U . . .
H30_1 H 1.370300 1.054790 0.856438 0.105 Uiso 1 1 calc R U . . .
C31_1 C 1.2775(8) 0.9337(8) 0.8747(4) 0.069(2) Uani 1 1 d . U . . .
C32_1 C 1.2760(9) 0.8497(9) 0.8890(6) 0.089(3) Uani 1 1 d . U . . .
H32_1 H 1.215604 0.807305 0.896197 0.107 Uiso 1 1 calc R U . . .
C33_1 C 1.3637(10) 0.8281(10) 0.8928(6) 0.094(4) Uani 1 1 d . U . . .
H33_1 H 1.362001 0.770497 0.901786 0.113 Uiso 1 1 calc R U . . .
C34_1 C 1.221(2) 1.2697(17) 0.8605(10) 0.163(6) Uani 1 1 d . U . . .
H34_1 H 1.238861 1.335609 0.860180 0.196 Uiso 1 1 calc R U . . .
C35_1 C 1.2590(17) 1.2462(14) 0.8988(8) 0.134(5) Uani 1 1 d . U . . .
H35_1 H 1.298329 1.294784 0.925638 0.161 Uiso 1 1 calc R U . . .
C36_1 C 1.2404(14) 1.1503(11) 0.8991(6) 0.107(4) Uani 1 1 d . U . . .
H36_1 H 1.265275 1.133975 0.926874 0.128 Uiso 1 1 calc R U . . .
C37_1 C 1.1850(12) 1.0768(12) 0.8589(5) 0.096(4) Uani 1 1 d . U . . .
C38_1 C 1.1427(19) 1.1009(17) 0.8200(8) 0.152(6) Uani 1 1 d . U . . .
H38_1 H 1.104137 1.052853 0.792782 0.182 Uiso 1 1 calc R U . . .
C39_1 C 1.159(2) 1.2036(19) 0.8219(10) 0.174(7) Uani 1 1 d . U . . .
H39_1 H 1.127652 1.222562 0.797239 0.209 Uiso 1 1 calc R U . . .
C40_1 C 0.7034(13) 0.9952(10) 0.7898(5) 0.098(4) Uani 1 1 d . U . . .
H40_1 H 0.689323 1.026232 0.765511 0.117 Uiso 1 1 calc R U . . .
C41_1 C 0.6649(12) 0.8967(10) 0.7808(5) 0.093(3) Uani 1 1 d . U . . .
H41_1 H 0.624123 0.860150 0.751220 0.112 Uiso 1 1 calc R U . . .
C42_1 C 0.6884(9) 0.8515(8) 0.8174(4) 0.073(3) Uani 1 1 d . U . . .
H42_1 H 0.662673 0.783612 0.811892 0.087 Uiso 1 1 calc R U . . .
C43_1 C 0.7485(7) 0.9047(7) 0.8614(4) 0.058(2) Uani 1 1 d . U . . .
C44_1 C 0.7865(10) 1.0068(8) 0.8686(4) 0.079(3) Uani 1 1 d . U . . .
H44_1 H 0.828638 1.044496 0.897644 0.095 Uiso 1 1 calc R U . . .
C45_1 C 0.7622(12) 1.0514(10) 0.8332(5) 0.097(4) Uani 1 1 d . U . . .
H45_1 H 0.785384 1.119261 0.838557 0.116 Uiso 1 1 calc R U . . .
C46_1 C 0.5409(12) 0.8713(14) 1.0129(5) 0.112(4) Uani 1 1 d . U . . .
H46_1 H 0.492115 0.876211 1.033497 0.134 Uiso 1 1 calc R U . . .
C47_1 C 0.6094(11) 0.9540(12) 1.0036(5) 0.098(4) Uani 1 1 d . U . . .
H47_1 H 0.606159 1.014840 1.016954 0.118 Uiso 1 1 calc R U . . .
C48_1 C 0.6840(9) 0.9468(9) 0.9743(4) 0.076(3) Uani 1 1 d . U . . .
H48_1 H 0.732370 1.002999 0.968609 0.091 Uiso 1 1 calc R U . . .
C49_1 C 0.6865(8) 0.8546(9) 0.9531(4) 0.069(2) Uani 1 1 d . U . . .
C50_1 C 0.6176(9) 0.7739(11) 0.9627(5) 0.086(3) Uani 1 1 d . U . . .
H50_1 H 0.620254 0.712855 0.949327 0.103 Uiso 1 1 calc R U . . .
C51_1 C 0.5427(11) 0.7807(14) 0.9922(6) 0.109(4) Uani 1 1 d . U . . .
H51_1 H 0.494329 0.724556 0.997978 0.131 Uiso 1 1 calc R U . . .
C52_1 C 0.9046(8) 0.9120(7) 0.9375(4) 0.061(2) Uani 1 1 d . U . . .
H52A_1 H 0.909713 0.977214 0.953915 0.074 Uiso 1 1 calc R U . . .
H52B_1 H 0.924003 0.880574 0.962162 0.074 Uiso 1 1 calc R U . . .
C53_1 C 0.9748(8) 0.9178(8) 0.8978(4) 0.070(3) Uani 1 1 d . U . . .
H53A_1 H 0.972778 0.969735 0.881584 0.084 Uiso 1 1 calc R U . . .
H53B_1 H 0.948296 0.857004 0.872976 0.084 Uiso 1 1 calc R U . . .
C54_1 C 1.0861(7) 0.9361(8) 0.9156(4) 0.068(2) Uani 1 1 d . U . . .
H54A_1 H 1.091159 0.881714 0.928864 0.081 Uiso 1 1 calc R U . . .
H54B_1 H 1.113849 0.995094 0.941546 0.081 Uiso 1 1 calc R U . . .
Ag1_2 Ag 0.31215(9) 0.95636(10) 0.53173(4) 0.1081(4) Uani 1 1 d . . . . .
P1_2 P 0.6342(2) 0.9609(3) 0.38233(13) 0.0832(8) Uani 1 1 d . . . . .
P2_2 P 0.2520(2) 0.8762(2) 0.44662(11) 0.0689(7) Uani 1 1 d . . . . .
C1_2 C 0.834(2) 0.806(2) 0.3197(12) 0.188(8) Uani 1 1 d . U . . .
H1_2 H 0.876896 0.773255 0.308009 0.226 Uiso 1 1 calc R U . . .
C2_2 C 0.881(2) 0.886(2) 0.3532(11) 0.179(7) Uani 1 1 d . U . . .
H2_2 H 0.950196 0.911495 0.364045 0.215 Uiso 1 1 calc R U . . .
C3_2 C 0.8116(15) 0.9296(17) 0.3705(9) 0.151(6) Uani 1 1 d . U . . .
H3_2 H 0.837210 0.987142 0.394725 0.181 Uiso 1 1 calc R U . . .
C4_2 C 0.7089(14) 0.8938(13) 0.3546(8) 0.124(5) Uani 1 1 d . U . . .
C5_2 C 0.6712(17) 0.8095(16) 0.3208(10) 0.173(7) Uani 1 1 d . U . . .
H5_2 H 0.601061 0.781260 0.311535 0.208 Uiso 1 1 calc R U . . .
C6_2 C 0.735(2) 0.7617(19) 0.2986(12) 0.198(8) Uani 1 1 d . U . . .
H6_2 H 0.711709 0.706577 0.272803 0.238 Uiso 1 1 calc R U . . .
C7_2 C 0.6250(18) 1.1687(17) 0.2789(8) 0.146(6) Uani 1 1 d . U . . .
H7_2 H 0.618818 1.208953 0.257890 0.175 Uiso 1 1 calc R U . . .
C8_2 C 0.6788(19) 1.1089(18) 0.2669(7) 0.158(6) Uani 1 1 d . U . . .
H8_2 H 0.715032 1.112752 0.239868 0.189 Uiso 1 1 calc R U . . .
C9_2 C 0.6785(16) 1.0399(16) 0.2969(6) 0.133(5) Uani 1 1 d . U . . .
H9_2 H 0.711787 0.995933 0.288498 0.160 Uiso 1 1 calc R U . . .
C10_2 C 0.6271(12) 1.0391(11) 0.3394(5) 0.095(4) Uani 1 1 d . U . . .
C11_2 C 0.5907(15) 1.1074(12) 0.3508(6) 0.118(4) Uani 1 1 d . U . . .
H11_2 H 0.568713 1.115911 0.381792 0.142 Uiso 1 1 calc R U . . .
C12_2 C 0.5812(16) 1.1706(13) 0.3201(7) 0.129(5) Uani 1 1 d . U . . .
H12_2 H 0.545365 1.212301 0.328489 0.154 Uiso 1 1 calc R U . . .
C13_2 C -0.0189(11) 0.5987(12) 0.4453(6) 0.107(4) Uani 1 1 d . U . . .
H13_2 H -0.073688 0.542145 0.445348 0.128 Uiso 1 1 calc R U . . .
C14_2 C 0.0761(11) 0.6031(10) 0.4565(6) 0.100(4) Uani 1 1 d . U . . .
H14_2 H 0.087060 0.549129 0.464634 0.121 Uiso 1 1 calc R U . . .
C15_2 C 0.1592(9) 0.6861(9) 0.4564(5) 0.083(3) Uani 1 1 d . U . . .
H15_2 H 0.224899 0.688152 0.465105 0.100 Uiso 1 1 calc R U . . .
C16_2 C 0.1435(8) 0.7667(8) 0.4432(4) 0.070(3) Uani 1 1 d . U . . .
C17_2 C 0.0460(9) 0.7636(10) 0.4324(5) 0.083(3) Uani 1 1 d . U . . .
H17_2 H 0.034128 0.817233 0.424493 0.099 Uiso 1 1 calc R U . . .
C18_2 C -0.0353(10) 0.6788(12) 0.4335(6) 0.103(4) Uani 1 1 d . U . . .
H18_2 H -0.101636 0.676333 0.426247 0.123 Uiso 1 1 calc R U . . .
C19_2 C 0.1725(15) 1.0496(15) 0.3408(9) 0.135(5) Uani 1 1 d . U . . .
H19_2 H 0.166519 1.088274 0.318836 0.162 Uiso 1 1 calc R U . . .
C20_2 C 0.1973(15) 1.0897(13) 0.3894(10) 0.140(6) Uani 1 1 d . U . . .
H20_2 H 0.198763 1.152772 0.401570 0.168 Uiso 1 1 calc R U . . .
C21_2 C 0.2207(11) 1.0367(10) 0.4214(8) 0.114(4) Uani 1 1 d . U . . .
H21_2 H 0.241196 1.066175 0.454873 0.136 Uiso 1 1 calc R U . . .
C22_2 C 0.2145(10) 0.9445(10) 0.4055(6) 0.093(4) Uani 1 1 d . U . . .
C23_2 C 0.1784(12) 0.9014(14) 0.3562(7) 0.115(4) Uani 1 1 d . U . . .
H23_2 H 0.169123 0.835747 0.345106 0.138 Uiso 1 1 calc R U . . .
C24_2 C 0.1555(14) 0.9518(16) 0.3227(8) 0.133(5) Uani 1 1 d . U . . .
H24_2 H 0.130064 0.921489 0.289700 0.160 Uiso 1 1 calc R U . . .
C25_2 C 0.3399(8) 0.8313(8) 0.4120(5) 0.078(3) Uani 1 1 d . U . . .
H25A_2 H 0.355169 0.783730 0.427723 0.093 Uiso 1 1 calc R U . . .
H25B_2 H 0.306703 0.798204 0.378623 0.093 Uiso 1 1 calc R U . . .
C26_2 C 0.4385(9) 0.9112(9) 0.4092(5) 0.084(3) Uani 1 1 d . U . . .
H26A_2 H 0.474242 0.941480 0.442438 0.101 Uiso 1 1 calc R U . . .
H26B_2 H 0.423389 0.960942 0.395389 0.101 Uiso 1 1 calc R U . . .
C27_2 C 0.5070(10) 0.8727(9) 0.3775(5) 0.088(3) Uani 1 1 d . U . . .
H27A_2 H 0.476387 0.853458 0.343132 0.105 Uiso 1 1 calc R U . . .
H27B_2 H 0.511314 0.814934 0.387478 0.105 Uiso 1 1 calc R U . . .
Mo1_3 Mo 0.51862(9) 0.26305(7) 0.47663(4) 0.0892(4) Uani 1 1 d . . . . .
Mo2_3 Mo 0.32363(7) 0.30727(7) 0.54312(4) 0.0729(2) Uani 1 1 d . . . . .
Mo3_3 Mo 0.23707(7) 0.42096(7) 0.45614(3) 0.0665(2) Uani 1 1 d . . . . .
Mo4_3 Mo 0.32907(7) 0.55188(6) 0.58078(3) 0.0677(2) Uani 1 1 d . . . . .
Mo5_3 Mo 0.40254(9) 0.33884(6) 0.38168(3) 0.0807(3) Uani 1 1 d . . . . .
Mo6_3 Mo 0.41670(10) 0.58636(8) 0.40063(3) 0.0856(3) Uani 1 1 d . . . . .
P1_3 P 0.500000 0.500000 0.500000 0.0596(9) Uani 1 2 d S . P . .
O1_3 O 0.5976(9) 0.5338(8) 0.4888(4) 0.049(3) Uani 0.5 1 d . . P . .
O2_3 O 0.4755(8) 0.4037(8) 0.5232(4) 0.044(2) Uani 0.5 1 d . . P . .
O3_3 O 0.4111(9) 0.4698(8) 0.4572(4) 0.053(3) Uani 0.5 1 d . . P . .
O4_3 O 0.4733(9) 0.5736(8) 0.5410(4) 0.049(3) Uani 0.5 1 d . . P . .
O5_3 O 0.2870(11) 0.3381(7) 0.4063(4) 0.131(5) Uani 1 1 d . . . . .
O6_3 O 0.3619(6) 0.2685(6) 0.3255(3) 0.083(2) Uani 1 1 d . . . . .
O7_3 O 0.4290(8) 0.2563(7) 0.4170(4) 0.135(5) Uani 1 1 d . . . . .
O8_3 O 0.5489(8) 0.3938(7) 0.3790(5) 0.140(5) Uani 1 1 d . . . . .
O9_3 O 0.6272(8) 0.3299(7) 0.4479(5) 0.140(5) Uani 1 1 d . . . . .
O10_3 O 0.2475(9) 0.5771(9) 0.6166(3) 0.117(4) Uani 1 1 d . . . . .
O11_3 O 0.2442(5) 0.5026(5) 0.5155(3) 0.0691(18) Uani 1 1 d . . . . .
O12_3 O 0.1147(9) 0.3806(8) 0.4364(5) 0.137(5) Uani 1 1 d . . . . .
O13_3 O 0.2440(6) 0.3206(5) 0.4930(3) 0.0711(18) Uani 1 1 d . . . . .
O14_3 O 0.2414(10) 0.2226(7) 0.5642(4) 0.131(5) Uani 1 1 d . . . . .
O15_3 O 0.3080(5) 0.4250(5) 0.5833(2) 0.0656(17) Uani 1 1 d . . . . .
O16_3 O 0.3876(9) 0.2414(11) 0.5035(4) 0.166(7) Uani 1 1 d . . . . .
O17_3 O 0.5207(7) 0.1505(5) 0.4669(3) 0.080(2) Uani 1 1 d . . . . .
O18_3 O 0.5537(8) 0.6484(10) 0.4062(4) 0.144(5) Uani 1 1 d . . . . .
O19_3 O 0.5814(8) 0.3138(10) 0.5398(4) 0.148(6) Uani 1 1 d . . . . .
O20_3 O 0.3742(6) 0.6295(6) 0.3561(3) 0.078(2) Uani 1 1 d . . . . .
O21_3 O 0.2903(12) 0.5193(7) 0.4235(4) 0.137(5) Uani 1 1 d . . . . .
O22_3 O 0.4135(10) 0.4689(7) 0.3679(4) 0.119(4) Uani 1 1 d . . . . .
Mo1_4 Mo 0.97782(7) 0.61973(6) 0.90219(3) 0.0649(2) Uani 1 1 d . . . . .
Mo2_4 Mo 0.95804(8) 0.37028(7) 0.87427(3) 0.0691(2) Uani 1 1 d . . . . .
Mo3_4 Mo 0.98224(7) 0.73605(6) 1.02800(3) 0.0629(2) Uani 1 1 d . . . . .
Mo4_4 Mo 0.76490(7) 0.52958(7) 0.96778(4) 0.0705(2) Uani 1 1 d . . . . .
Mo5_4 Mo 0.77525(7) 0.29011(6) 0.95655(3) 0.0692(2) Uani 1 1 d . . . . .
Mo6_4 Mo 0.80193(7) 0.44290(7) 1.07551(4) 0.0715(2) Uani 1 1 d . . . . .
P1_4 P 1.000000 0.500000 1.000000 0.0491(7) Uani 1 2 d S . P . .
O1_4 O 0.8849(9) 0.4589(8) 0.9994(4) 0.048(2) Uani 0.5 1 d . . P . .
O2_4 O 1.0468(9) 0.4324(8) 1.0173(4) 0.053(3) Uani 0.5 1 d . . P . .
O3_4 O 1.0425(9) 0.6009(8) 1.0333(4) 0.053(3) Uani 0.5 1 d . . P . .
O4_4 O 1.0216(8) 0.5081(8) 0.9465(4) 0.048(2) Uani 0.5 1 d . . P . .
O5_4 O 0.9991(7) 0.7185(7) 0.9555(3) 0.098(3) Uani 1 1 d . . . . .
O6_4 O 0.9610(8) 0.6725(6) 0.8563(3) 0.093(3) Uani 1 1 d . . . . .
O7_4 O 0.8903(7) 0.3735(6) 1.0971(5) 0.112(4) Uani 1 1 d . . . . .
O8_4 O 0.9393(7) 0.4811(7) 0.8667(5) 0.116(4) Uani 1 1 d . . . . .
O9_4 O 0.8365(7) 0.3163(8) 0.8950(4) 0.106(3) Uani 1 1 d . . . . .
O10_4 O 0.9438(8) 0.3076(6) 0.8173(3) 0.093(3) Uani 1 1 d . . . . .
O11_4 O 0.8938(7) 0.5529(6) 1.1148(5) 0.124(4) Uani 1 1 d . . . . .
O12_4 O 0.9919(7) 0.7115(8) 1.0899(3) 0.105(3) Uani 1 1 d . . . . .
O13_4 O 0.9809(8) 0.8482(5) 1.0392(3) 0.091(2) Uani 1 1 d . . . . .
O14_4 O 0.8510(7) 0.6611(7) 1.0081(3) 0.105(3) Uani 1 1 d . . . . .
O15_4 O 0.6593(7) 0.5498(8) 0.9541(4) 0.106(3) Uani 1 1 d . . . . .
O16_4 O 0.7525(10) 0.5042(7) 1.0353(3) 0.112(3) Uani 1 1 d . . . . .
O17_4 O 0.7302(10) 0.3996(7) 0.9440(3) 0.110(3) Uani 1 1 d . . . . .
O18_4 O 0.6725(7) 0.1955(6) 0.9328(4) 0.099(3) Uani 1 1 d . . . . .
O19_4 O 0.8686(7) 0.2346(8) 0.9679(3) 0.106(3) Uani 1 1 d . . . . .
O20_4 O 0.7572(10) 0.3256(6) 1.0213(3) 0.110(3) Uani 1 1 d . . . . .
O21_4 O 0.7122(7) 0.4100(7) 1.1105(4) 0.097(3) Uani 1 1 d . . . . .
O22_4 O 0.8356(7) 0.5667(7) 0.9172(3) 0.103(3) Uani 1 1 d . . . . .

loop_
_atom_site_aniso_label
_atom_site_aniso_U_11
_atom_site_aniso_U_22
_atom_site_aniso_U_33
_atom_site_aniso_U_23
_atom_site_aniso_U_13
_atom_site_aniso_U_12
Ag1_1 0.0787(5) 0.1167(8) 0.0705(5) -0.0230(5) -0.0139(4) 0.0469(5)
Ag2_1 0.0773(5) 0.0563(4) 0.0673(4) 0.0095(3) 0.0038(4) 0.0271(4)
P1_1 0.0774(17) 0.0834(19) 0.0541(14) 0.0018(13) -0.0034(12) 0.0359(15)
P2_1 0.090(2) 0.0636(16) 0.0672(16) 0.0095(13) 0.0165(14) 0.0166(14)
P3_1 0.0623(15) 0.0773(17) 0.0604(14) 0.0029(12) -0.0018(11) 0.0292(13)
P4_1 0.0611(13) 0.0520(13) 0.0577(13) 0.0069(10) 0.0018(10) 0.0240(11)
C1_1 0.226(16) 0.155(13) 0.128(12) 0.049(10) 0.066(12) 0.101(12)
C2_1 0.206(14) 0.158(12) 0.104(10) 0.062(9) 0.046(10) 0.109(11)
C3_1 0.163(11) 0.141(10) 0.080(7) 0.044(7) 0.031(8) 0.101(9)
C4_1 0.161(11) 0.104(8) 0.060(6) 0.018(6) 0.019(7) 0.077(8)
C5_1 0.209(14) 0.103(9) 0.096(9) 0.006(8) 0.028(9) 0.084(10)
C6_1 0.235(16) 0.141(12) 0.128(12) 0.014(11) 0.042(12) 0.085(12)
C7_1 0.115(9) 0.107(9) 0.121(9) 0.049(8) 0.059(8) 0.034(7)
C8_1 0.080(7) 0.110(9) 0.105(8) 0.018(7) 0.031(6) 0.036(7)
C9_1 0.069(6) 0.104(8) 0.088(7) 0.025(6) 0.017(5) 0.043(6)
C10_1 0.060(5) 0.071(6) 0.074(6) 0.007(5) 0.005(5) 0.018(5)
C11_1 0.116(9) 0.074(7) 0.118(9) 0.035(7) 0.048(7) 0.036(6)
C12_1 0.138(10) 0.093(8) 0.149(10) 0.059(8) 0.070(8) 0.055(7)
C13_1 0.190(15) 0.098(10) 0.187(14) 0.056(10) 0.013(12) 0.052(10)
C14_1 0.173(13) 0.096(10) 0.187(14) 0.028(10) 0.018(11) 0.060(10)
C15_1 0.152(12) 0.079(8) 0.160(12) 0.021(9) 0.030(10) 0.038(8)
C16_1 0.117(9) 0.061(6) 0.105(9) 0.015(6) 0.009(7) 0.037(6)
C17_1 0.169(12) 0.086(8) 0.155(12) 0.048(8) 0.056(10) 0.027(9)
C18_1 0.195(14) 0.096(10) 0.191(14) 0.071(10) 0.041(12) 0.041(10)
C19_1 0.116(10) 0.141(11) 0.100(9) 0.034(9) 0.000(8) 0.045(9)
C20_1 0.123(10) 0.141(11) 0.076(8) 0.016(8) -0.010(7) 0.043(9)
C21_1 0.114(9) 0.111(9) 0.060(6) 0.020(6) -0.001(6) 0.028(7)
C22_1 0.112(8) 0.089(8) 0.057(6) 0.024(5) 0.010(6) 0.024(7)
C23_1 0.097(8) 0.121(10) 0.093(8) 0.011(8) 0.007(7) 0.036(8)
C24_1 0.114(10) 0.138(11) 0.114(10) 0.022(9) 0.011(8) 0.042(9)
C25_1 0.118(10) 0.077(8) 0.090(8) 0.015(6) 0.021(7) 0.031(7)
C26_1 0.090(7) 0.093(8) 0.081(7) 0.022(6) 0.021(6) 0.031(6)
C27_1 0.074(7) 0.100(8) 0.063(6) 0.020(6) 0.008(5) 0.018(6)
C28_1 0.076(7) 0.101(8) 0.109(8) -0.005(7) 0.004(6) 0.045(6)
C29_1 0.064(6) 0.119(9) 0.107(8) 0.019(7) 0.030(6) 0.033(6)
C30_1 0.078(7) 0.092(8) 0.096(8) 0.019(6) 0.019(6) 0.033(6)
C31_1 0.053(5) 0.069(6) 0.080(6) 0.004(5) 0.006(4) 0.023(4)
C32_1 0.064(6) 0.065(6) 0.130(9) 0.009(6) -0.006(6) 0.021(5)
C33_1 0.070(6) 0.075(7) 0.134(9) 0.012(7) -0.006(7) 0.031(6)
C34_1 0.215(15) 0.127(12) 0.184(15) 0.044(11) 0.041(13) 0.100(11)
C35_1 0.172(13) 0.107(10) 0.151(12) 0.034(9) 0.067(10) 0.073(9)
C36_1 0.142(11) 0.087(8) 0.109(9) 0.031(7) 0.044(8) 0.053(8)
C37_1 0.130(10) 0.113(9) 0.084(7) 0.042(7) 0.037(7) 0.080(8)
C38_1 0.204(14) 0.154(12) 0.130(11) 0.047(10) 0.012(11) 0.096(11)
C39_1 0.229(16) 0.163(14) 0.162(14) 0.074(11) 0.011(12) 0.093(13)
C40_1 0.151(10) 0.087(7) 0.077(7) 0.028(6) 0.011(7) 0.064(7)
C41_1 0.125(9) 0.090(7) 0.071(6) 0.007(6) -0.009(6) 0.054(7)
C42_1 0.089(7) 0.064(6) 0.061(5) 0.001(5) -0.007(5) 0.031(5)
C43_1 0.061(5) 0.054(5) 0.063(5) 0.011(4) 0.010(4) 0.027(4)
C44_1 0.094(7) 0.059(6) 0.080(6) 0.007(5) -0.019(6) 0.029(5)
C45_1 0.138(10) 0.075(7) 0.087(7) 0.025(6) 0.000(7) 0.048(7)
C46_1 0.094(8) 0.154(12) 0.080(8) -0.005(8) 0.015(7) 0.051(8)
C47_1 0.096(8) 0.120(9) 0.081(7) -0.011(7) 0.004(6) 0.061(7)
C48_1 0.080(6) 0.084(7) 0.064(6) -0.003(5) 0.006(5) 0.041(5)
C49_1 0.059(5) 0.085(7) 0.064(5) 0.009(5) 0.000(4) 0.033(5)
C50_1 0.076(7) 0.104(8) 0.080(7) 0.022(6) 0.026(5) 0.032(6)
C51_1 0.087(8) 0.138(11) 0.092(8) 0.021(8) 0.019(7) 0.027(8)
C52_1 0.070(6) 0.058(5) 0.059(5) 0.012(4) 0.002(4) 0.027(4)
C53_1 0.068(6) 0.067(6) 0.072(6) 0.005(5) -0.002(5) 0.026(5)
C54_1 0.057(5) 0.072(6) 0.067(6) 0.005(5) -0.001(4) 0.021(5)
Ag1_2 0.0907(7) 0.1275(9) 0.0768(6) 0.0107(6) 0.0092(5) 0.0077(6)
P1_2 0.0728(18) 0.084(2) 0.084(2) 0.0186(16) 0.0169(15) 0.0164(15)
P2_2 0.0615(15) 0.0698(16) 0.0773(17) 0.0153(13) 0.0089(12) 0.0263(13)
C1_2 0.168(14) 0.145(14) 0.260(18) 0.039(14) 0.083(15) 0.061(13)
C2_2 0.149(13) 0.166(14) 0.244(17) 0.055(13) 0.070(13) 0.070(12)
C3_2 0.118(10) 0.153(12) 0.213(15) 0.051(11) 0.071(11) 0.072(10)
C4_2 0.118(10) 0.097(9) 0.190(14) 0.059(9) 0.087(10) 0.054(8)
C5_2 0.142(12) 0.129(12) 0.249(16) 0.017(12) 0.118(12) 0.045(10)
C6_2 0.170(14) 0.143(13) 0.274(18) 0.020(13) 0.110(14) 0.043(12)
C7_2 0.187(14) 0.159(12) 0.118(11) 0.042(10) 0.019(10) 0.091(11)
C8_2 0.198(14) 0.188(14) 0.104(10) 0.049(10) 0.038(10) 0.077(12)
C9_2 0.168(12) 0.163(12) 0.097(9) 0.039(9) 0.040(9) 0.084(10)
C10_2 0.122(9) 0.104(9) 0.070(7) 0.023(6) 0.024(6) 0.051(7)
C11_2 0.162(11) 0.102(9) 0.101(9) 0.027(8) 0.035(9) 0.054(9)
C12_2 0.176(12) 0.109(10) 0.121(10) 0.021(9) 0.031(10) 0.076(9)
C13_2 0.078(7) 0.098(9) 0.144(10) 0.030(8) 0.041(7) 0.026(7)
C14_2 0.101(8) 0.081(7) 0.137(10) 0.049(7) 0.047(7) 0.037(6)
C15_2 0.066(6) 0.079(7) 0.120(8) 0.042(6) 0.025(6) 0.032(5)
C16_2 0.062(5) 0.074(6) 0.091(7) 0.031(5) 0.022(5) 0.035(5)
C17_2 0.063(6) 0.089(7) 0.111(8) 0.042(6) 0.021(6) 0.035(5)
C18_2 0.066(6) 0.114(9) 0.138(10) 0.036(8) 0.028(7) 0.038(6)
C19_2 0.123(10) 0.126(11) 0.196(13) 0.085(11) 0.032(11) 0.068(9)
C20_2 0.126(10) 0.087(9) 0.219(14) 0.054(10) 0.013(12) 0.044(8)
C21_2 0.088(8) 0.065(7) 0.189(12) 0.025(8) 0.000(8) 0.034(6)
C22_2 0.078(7) 0.077(7) 0.133(10) 0.030(7) 0.001(7) 0.036(6)
C23_2 0.107(9) 0.128(10) 0.127(10) 0.049(9) 0.008(8) 0.054(8)
C24_2 0.124(10) 0.158(12) 0.144(11) 0.077(10) 0.019(9) 0.059(10)
C25_2 0.066(6) 0.062(6) 0.107(8) 0.019(6) 0.012(6) 0.026(5)
C26_2 0.072(6) 0.071(6) 0.102(8) 0.013(6) 0.022(6) 0.017(5)
C27_2 0.090(8) 0.070(7) 0.097(8) 0.007(6) 0.033(6) 0.022(6)
Mo1_3 0.1198(8) 0.0558(5) 0.0893(6) -0.0153(4) -0.0445(6) 0.0535(5)
Mo2_3 0.0711(5) 0.0693(5) 0.0737(5) 0.0007(4) -0.0047(4) 0.0292(4)
Mo3_3 0.0688(5) 0.0692(5) 0.0617(5) 0.0061(4) -0.0054(4) 0.0316(4)
Mo4_3 0.0655(5) 0.0635(5) 0.0732(5) 0.0076(4) -0.0068(4) 0.0282(4)
Mo5_3 0.1277(8) 0.0502(4) 0.0542(4) -0.0032(3) -0.0280(5) 0.0329(5)
Mo6_3 0.1382(9) 0.0897(7) 0.0511(4) 0.0008(4) -0.0155(5) 0.0810(7)
P1_3 0.081(2) 0.0487(17) 0.0509(17) -0.0018(14) -0.0180(16) 0.0363(17)
O1_3 0.049(6) 0.043(6) 0.051(6) 0.007(5) -0.007(5) 0.018(5)
O2_3 0.041(5) 0.037(5) 0.056(6) 0.010(5) -0.001(5) 0.017(4)
O3_3 0.056(7) 0.049(6) 0.055(7) 0.002(5) -0.009(5) 0.027(5)
O4_3 0.052(6) 0.047(6) 0.050(6) 0.007(5) 0.003(5) 0.025(5)
O5_3 0.265(15) 0.095(7) 0.095(6) 0.044(5) 0.095(8) 0.118(9)
O6_3 0.086(5) 0.087(5) 0.064(4) -0.020(4) -0.012(4) 0.037(4)
O7_3 0.124(8) 0.081(6) 0.157(9) 0.066(6) -0.083(7) -0.022(5)
O8_3 0.111(7) 0.078(6) 0.193(11) 0.070(7) -0.085(8) -0.020(5)
O9_3 0.120(8) 0.081(6) 0.180(11) 0.067(7) -0.086(8) -0.018(5)
O10_3 0.168(10) 0.163(10) 0.068(5) 0.015(6) 0.019(6) 0.123(9)
O11_3 0.070(4) 0.067(4) 0.066(4) 0.003(3) -0.011(3) 0.028(3)
O12_3 0.119(8) 0.110(8) 0.157(10) -0.035(7) -0.078(8) 0.057(7)
O13_3 0.082(5) 0.056(4) 0.070(4) 0.007(3) 0.006(4) 0.023(4)
O14_3 0.192(12) 0.070(6) 0.090(6) 0.033(5) -0.014(7) -0.006(6)
O15_3 0.070(4) 0.068(4) 0.060(4) 0.013(3) 0.006(3) 0.026(3)
O16_3 0.127(9) 0.240(15) 0.120(8) -0.092(9) -0.067(7) 0.132(10)
O17_3 0.115(6) 0.051(4) 0.078(5) 0.006(3) 0.012(4) 0.039(4)
O18_3 0.118(8) 0.197(12) 0.103(7) -0.082(7) -0.057(6) 0.110(8)
O19_3 0.119(8) 0.205(12) 0.113(7) -0.086(8) -0.055(6) 0.123(9)
O20_3 0.094(5) 0.075(5) 0.069(4) 0.014(4) -0.010(4) 0.041(4)
O21_3 0.272(16) 0.096(7) 0.097(7) 0.040(6) 0.101(9) 0.111(9)
O22_3 0.213(12) 0.086(6) 0.109(7) 0.052(5) 0.087(8) 0.090(7)
Mo1_4 0.0815(5) 0.0560(4) 0.0605(4) 0.0207(4) 0.0004(4) 0.0258(4)
Mo2_4 0.0888(6) 0.0627(5) 0.0530(4) 0.0044(4) 0.0015(4) 0.0290(4)
Mo3_4 0.0816(5) 0.0489(4) 0.0637(5) 0.0143(3) 0.0084(4) 0.0293(4)
Mo4_4 0.0650(5) 0.0745(6) 0.0797(6) 0.0219(4) 0.0025(4) 0.0331(4)
Mo5_4 0.0654(5) 0.0557(5) 0.0734(5) 0.0135(4) -0.0020(4) 0.0070(4)
Mo6_4 0.0774(5) 0.0615(5) 0.0823(6) 0.0228(4) 0.0318(5) 0.0261(4)
P1_4 0.0529(16) 0.0451(16) 0.0504(16) 0.0119(13) 0.0026(13) 0.0188(13)
O1_4 0.052(6) 0.048(6) 0.041(6) 0.012(5) 0.000(5) 0.015(5)
O2_4 0.052(6) 0.042(6) 0.058(7) 0.011(5) -0.001(5) 0.007(5)
O3_4 0.054(7) 0.036(6) 0.062(7) 0.015(5) -0.008(5) 0.007(5)
O4_4 0.046(6) 0.045(6) 0.052(6) 0.010(5) 0.004(5) 0.014(5)
O5_4 0.093(6) 0.102(6) 0.061(4) 0.001(4) 0.006(4) -0.004(5)
O6_4 0.133(8) 0.080(5) 0.069(5) 0.032(4) 0.000(5) 0.035(5)
O7_4 0.079(5) 0.051(4) 0.195(11) 0.004(6) -0.012(6) 0.024(4)
O8_4 0.085(6) 0.070(5) 0.186(11) 0.005(6) -0.003(6) 0.034(5)
O9_4 0.093(6) 0.157(9) 0.101(6) 0.073(7) 0.024(5) 0.060(6)
O10_4 0.136(8) 0.084(6) 0.060(4) -0.001(4) 0.003(5) 0.051(5)
O11_4 0.086(6) 0.063(5) 0.218(13) 0.008(6) -0.013(7) 0.039(5)
O12_4 0.092(6) 0.162(9) 0.100(6) 0.084(7) 0.031(5) 0.062(6)
O13_4 0.126(7) 0.051(4) 0.101(6) 0.014(4) 0.028(5) 0.038(4)
O14_4 0.095(6) 0.110(7) 0.069(5) 0.000(5) 0.020(4) -0.007(5)
O15_4 0.076(5) 0.117(7) 0.131(8) 0.019(6) -0.009(5) 0.050(5)
O16_4 0.186(11) 0.079(6) 0.086(6) 0.019(5) 0.027(6) 0.064(7)
O17_4 0.181(11) 0.082(6) 0.077(5) 0.019(5) 0.011(6) 0.060(7)
O18_4 0.079(5) 0.073(5) 0.116(7) 0.016(5) -0.010(5) -0.003(4)
O19_4 0.101(6) 0.158(9) 0.088(6) 0.070(6) 0.026(5) 0.057(6)
O20_4 0.193(11) 0.069(5) 0.085(6) 0.027(5) 0.026(6) 0.061(6)
O21_4 0.106(7) 0.085(6) 0.118(7) 0.045(5) 0.052(6) 0.038(5)
O22_4 0.096(6) 0.102(7) 0.076(5) -0.003(5) 0.007(5) 0.004(5)

loop_
_atom_type_symbol
_atom_type_description
_atom_type_scat_dispersion_real
_atom_type_scat_dispersion_imag
_atom_type_scat_source
C C 0.0181 0.0091 'International Tables Vol C Tables 4.2.6.8 and 6.1.1.4'
H H 0.0000 0.0000 'International Tables Vol C Tables 4.2.6.8 and 6.1.1.4'
Ag Ag 0.1306 4.2820 'International Tables Vol C Tables 4.2.6.8 and 6.1.1.4'
Mo Mo -0.0483 2.7339 'International Tables Vol C Tables 4.2.6.8 and 6.1.1.4'
O O 0.0492 0.0322 'International Tables Vol C Tables 4.2.6.8 and 6.1.1.4'
P P 0.2955 0.4335 'International Tables Vol C Tables 4.2.6.8 and 6.1.1.4'

loop_
_geom_angle_atom_site_label_1
_geom_angle_atom_site_label_2
_geom_angle_atom_site_label_3
_geom_angle
_geom_angle_site_symmetry_1
_geom_angle_site_symmetry_3
_geom_angle_publ_flag
P1_1 Ag1_1 P3_1 174.41(11) . . ?
P4_1 Ag2_1 P2_1 148.04(10) . . ?
C4_1 P1_1 Ag1_1 113.5(5) . . ?
C4_1 P1_1 C10_1 106.7(6) . . ?
C4_1 P1_1 C27_1 105.7(8) . . ?
C10_1 P1_1 Ag1_1 112.4(4) . . ?
C10_1 P1_1 C27_1 103.4(5) . . ?
C27_1 P1_1 Ag1_1 114.3(4) . . ?
C16_1 P2_1 Ag2_1 124.2(4) . . ?
C16_1 P2_1 C22_1 104.2(6) . . ?
C16_1 P2_1 C25_1 103.2(6) . . ?
C22_1 P2_1 Ag2_1 109.8(5) . . ?
C22_1 P2_1 C25_1 107.5(6) . . ?
C25_1 P2_1 Ag2_1 106.8(5) . . ?
C31_1 P3_1 Ag1_1 107.1(4) . . ?
C31_1 P3_1 C37_1 106.9(6) . . ?
C31_1 P3_1 C54_1 110.2(5) . . ?
C37_1 P3_1 Ag1_1 118.5(5) . . ?
C37_1 P3_1 C54_1 104.1(6) . . ?
C54_1 P3_1 Ag1_1 110.0(4) . . ?
C43_1 P4_1 Ag2_1 111.5(3) . . ?
C43_1 P4_1 C49_1 104.3(5) . . ?
C43_1 P4_1 C52_1 105.4(5) . . ?
C49_1 P4_1 Ag2_1 110.9(4) . . ?
C49_1 P4_1 C52_1 108.7(5) . . ?
C52_1 P4_1 Ag2_1 115.3(3) . . ?
C2_1 C1_1 H1_1 117.4 . . ?
C2_1 C1_1 C6_1 125(2) . . ?
C6_1 C1_1 H1_1 117.4 . . ?
C1_1 C2_1 H2_1 121.3 . . ?
C1_1 C2_1 C3_1 117(2) . . ?
C3_1 C2_1 H2_1 121.3 . . ?
C2_1 C3_1 H3_1 120.9 . . ?
C4_1 C3_1 C2_1 118.2(18) . . ?
C4_1 C3_1 H3_1 120.9 . . ?
C3_1 C4_1 P1_1 118.8(12) . . ?
C3_1 C4_1 C5_1 122.9(15) . . ?
C5_1 C4_1 P1_1 118.3(12) . . ?
C4_1 C5_1 H5_1 121.4 . . ?
C4_1 C5_1 C6_1 117.2(19) . . ?
C6_1 C5_1 H5_1 121.4 . . ?
C1_1 C6_1 C5_1 119(2) . . ?
C1_1 C6_1 H6_1 120.5 . . ?
C5_1 C6_1 H6_1 120.5 . . ?
C8_1 C7_1 H7_1 119.7 . . ?
C12_1 C7_1 H7_1 119.7 . . ?
C12_1 C7_1 C8_1 120.5(15) . . ?
C7_1 C8_1 H8_1 120.3 . . ?
C7_1 C8_1 C9_1 119.4(13) . . ?
C9_1 C8_1 H8_1 120.3 . . ?
C8_1 C9_1 H9_1 119.6 . . ?
C10_1 C9_1 C8_1 120.7(13) . . ?
C10_1 C9_1 H9_1 119.6 . . ?
C9_1 C10_1 P1_1 123.2(10) . . ?
C9_1 C10_1 C11_1 118.2(12) . . ?
C11_1 C10_1 P1_1 118.6(10) . . ?
C10_1 C11_1 H11_1 119.6 . . ?
C10_1 C11_1 C12_1 120.8(14) . . ?
C12_1 C11_1 H11_1 119.6 . . ?
C7_1 C12_1 C11_1 120.1(15) . . ?
C7_1 C12_1 H12_1 119.9 . . ?
C11_1 C12_1 H12_1 119.9 . . ?
C14_1 C13_1 H13_1 120.0 . . ?
C14_1 C13_1 C18_1 120.0 . . ?
C18_1 C13_1 H13_1 120.0 . . ?
C13_1 C14_1 H14_1 120.0 . . ?
C15_1 C14_1 C13_1 120.0 . . ?
C15_1 C14_1 H14_1 120.0 . . ?
C14_1 C15_1 H15_1 120.0 . . ?
C16_1 C15_1 C14_1 120.0 . . ?
C16_1 C15_1 H15_1 120.0 . . ?
C15_1 C16_1 P2_1 122.5(6) . . ?
C15_1 C16_1 C17_1 120.0 . . ?
C17_1 C16_1 P2_1 117.5(6) . . ?
C16_1 C17_1 H17_1 120.0 . . ?
C18_1 C17_1 C16_1 120.0 . . ?
C18_1 C17_1 H17_1 120.0 . . ?
C13_1 C18_1 H18_1 120.0 . . ?
C17_1 C18_1 C13_1 120.0 . . ?
C17_1 C18_1 H18_1 120.0 . . ?
C20_1 C19_1 H19_1 119.1 . . ?
C20_1 C19_1 C24_1 121.7(17) . . ?
C24_1 C19_1 H19_1 119.1 . . ?
C19_1 C20_1 H20_1 120.0 . . ?
C19_1 C20_1 C21_1 120.0(15) . . ?
C21_1 C20_1 H20_1 120.0 . . ?
C20_1 C21_1 H21_1 120.0 . . ?
C22_1 C21_1 C20_1 120.0(16) . . ?
C22_1 C21_1 H21_1 120.0 . . ?
C21_1 C22_1 P2_1 120.6(12) . . ?
C21_1 C22_1 C23_1 119.4(15) . . ?
C23_1 C22_1 P2_1 120.1(10) . . ?
C22_1 C23_1 H23_1 119.6 . . ?
C22_1 C23_1 C24_1 120.8(15) . . ?
C24_1 C23_1 H23_1 119.6 . . ?
C19_1 C24_1 C23_1 118.1(18) . . ?
C19_1 C24_1 H24_1 121.0 . . ?
C23_1 C24_1 H24_1 121.0 . . ?
P2_1 C25_1 H25A_1 109.0 . . ?
P2_1 C25_1 H25B_1 109.0 . . ?
H25A_1 C25_1 H25B_1 107.8 . . ?
C26_1 C25_1 P2_1 112.9(10) . . ?
C26_1 C25_1 H25A_1 109.0 . . ?
C26_1 C25_1 H25B_1 109.0 . . ?
C25_1 C26_1 H26A_1 108.1 . . ?
C25_1 C26_1 H26B_1 108.1 . . ?
C25_1 C26_1 C27_1 116.6(12) . . ?
H26A_1 C26_1 H26B_1 107.3 . . ?
C27_1 C26_1 H26A_1 108.1 . . ?
C27_1 C26_1 H26B_1 108.1 . . ?
P1_1 C27_1 H27A_1 107.9 . . ?
P1_1 C27_1 H27B_1 107.9 . . ?
C26_1 C27_1 P1_1 117.5(9) . . ?
C26_1 C27_1 H27A_1 107.9 . . ?
C26_1 C27_1 H27B_1 107.9 . . ?
H27A_1 C27_1 H27B_1 107.2 . . ?
C29_1 C28_1 H28_1 120.2 . . ?
C29_1 C28_1 C33_1 119.7(12) . . ?
C33_1 C28_1 H28_1 120.2 . . ?
C28_1 C29_1 H29_1 119.6 . . ?
C28_1 C29_1 C30_1 120.8(13) . . ?
C30_1 C29_1 H29_1 119.6 . . ?
C29_1 C30_1 H30_1 119.9 . . ?
C31_1 C30_1 C29_1 120.1(13) . . ?
C31_1 C30_1 H30_1 119.9 . . ?
C30_1 C31_1 P3_1 122.7(10) . . ?
C32_1 C31_1 P3_1 117.8(9) . . ?
C32_1 C31_1 C30_1 119.2(11) . . ?
C31_1 C32_1 H32_1 119.9 . . ?
C31_1 C32_1 C33_1 120.3(13) . . ?
C33_1 C32_1 H32_1 119.9 . . ?
C28_1 C33_1 C32_1 120.0(13) . . ?
C28_1 C33_1 H33_1 120.0 . . ?
C32_1 C33_1 H33_1 120.0 . . ?
C35_1 C34_1 H34_1 118.4 . . ?
C35_1 C34_1 C39_1 123(2) . . ?
C39_1 C34_1 H34_1 118.4 . . ?
C34_1 C35_1 H35_1 120.0 . . ?
C34_1 C35_1 C36_1 120(2) . . ?
C36_1 C35_1 H35_1 120.0 . . ?
C35_1 C36_1 H36_1 119.5 . . ?
C35_1 C36_1 C37_1 121.1(17) . . ?
C37_1 C36_1 H36_1 119.5 . . ?
C36_1 C37_1 P3_1 119.6(10) . . ?
C38_1 C37_1 P3_1 121.0(15) . . ?
C38_1 C37_1 C36_1 118.9(16) . . ?
C37_1 C38_1 H38_1 120.7 . . ?
C37_1 C38_1 C39_1 119(2) . . ?
C39_1 C38_1 H38_1 120.7 . . ?
C34_1 C39_1 C38_1 118(2) . . ?
C34_1 C39_1 H39_1 121.1 . . ?
C38_1 C39_1 H39_1 121.1 . . ?
C41_1 C40_1 H40_1 118.6 . . ?
C41_1 C40_1 C45_1 122.8(12) . . ?
C45_1 C40_1 H40_1 118.6 . . ?
C40_1 C41_1 H41_1 121.1 . . ?
C40_1 C41_1 C42_1 117.8(12) . . ?
C42_1 C41_1 H41_1 121.1 . . ?
C41_1 C42_1 H42_1 119.1 . . ?
C43_1 C42_1 C41_1 121.7(11) . . ?
C43_1 C42_1 H42_1 119.1 . . ?
C42_1 C43_1 P4_1 119.4(8) . . ?
C42_1 C43_1 C44_1 117.9(10) . . ?
C44_1 C43_1 P4_1 122.6(8) . . ?
C43_1 C44_1 H44_1 119.8 . . ?
C45_1 C44_1 C43_1 120.5(11) . . ?
C45_1 C44_1 H44_1 119.8 . . ?
C40_1 C45_1 C44_1 119.3(12) . . ?
C40_1 C45_1 H45_1 120.4 . . ?
C44_1 C45_1 H45_1 120.4 . . ?
C47_1 C46_1 H46_1 119.5 . . ?
C47_1 C46_1 C51_1 121.0(15) . . ?
C51_1 C46_1 H46_1 119.5 . . ?
C46_1 C47_1 H47_1 120.3 . . ?
C46_1 C47_1 C48_1 119.5(14) . . ?
C48_1 C47_1 H47_1 120.3 . . ?
C47_1 C48_1 H48_1 120.0 . . ?
C47_1 C48_1 C49_1 119.9(13) . . ?
C49_1 C48_1 H48_1 120.0 . . ?
C48_1 C49_1 P4_1 121.2(9) . . ?
C50_1 C49_1 P4_1 119.1(9) . . ?
C50_1 C49_1 C48_1 119.4(11) . . ?
C49_1 C50_1 H50_1 119.5 . . ?
C49_1 C50_1 C51_1 120.9(14) . . ?
C51_1 C50_1 H50_1 119.5 . . ?
C46_1 C51_1 C50_1 119.2(16) . . ?
C46_1 C51_1 H51_1 120.4 . . ?
C50_1 C51_1 H51_1 120.4 . . ?
P4_1 C52_1 H52A_1 109.9 . . ?
P4_1 C52_1 H52B_1 109.9 . . ?
H52A_1 C52_1 H52B_1 108.3 . . ?
C53_1 C52_1 P4_1 108.7(7) . . ?
C53_1 C52_1 H52A_1 109.9 . . ?
C53_1 C52_1 H52B_1 109.9 . . ?
C52_1 C53_1 H53A_1 108.3 . . ?
C52_1 C53_1 H53B_1 108.3 . . ?
C52_1 C53_1 C54_1 115.8(9) . . ?
H53A_1 C53_1 H53B_1 107.4 . . ?
C54_1 C53_1 H53A_1 108.3 . . ?
C54_1 C53_1 H53B_1 108.3 . . ?
P3_1 C54_1 H54A_1 110.2 . . ?
P3_1 C54_1 H54B_1 110.2 . . ?
C53_1 C54_1 P3_1 107.4(7) . . ?
C53_1 C54_1 H54A_1 110.2 . . ?
C53_1 C54_1 H54B_1 110.2 . . ?
H54A_1 C54_1 H54B_1 108.5 . . ?
P2_2 Ag1_2 P1_2 177.36(13) . 2_676 ?
C4_2 P1_2 Ag1_2 116.7(8) . 2_676 ?
C4_2 P1_2 C10_2 103.9(8) . . ?
C4_2 P1_2 C27_2 105.9(7) . . ?
C10_2 P1_2 Ag1_2 115.4(5) . 2_676 ?
C27_2 P1_2 Ag1_2 107.9(5) . 2_676 ?
C27_2 P1_2 C10_2 106.1(7) . . ?
C16_2 P2_2 Ag1_2 109.4(4) . . ?
C16_2 P2_2 C22_2 106.7(6) . . ?
C16_2 P2_2 C25_2 103.1(5) . . ?
C22_2 P2_2 Ag1_2 118.0(5) . . ?
C22_2 P2_2 C25_2 102.0(7) . . ?
C25_2 P2_2 Ag1_2 116.2(4) . . ?
C2_2 C1_2 H1_2 114.1 . . ?
C2_2 C1_2 C6_2 132(3) . . ?
C6_2 C1_2 H1_2 114.1 . . ?
C1_2 C2_2 H2_2 124.6 . . ?
C1_2 C2_2 C3_2 111(3) . . ?
C3_2 C2_2 H2_2 124.6 . . ?
C2_2 C3_2 H3_2 117.4 . . ?
C4_2 C3_2 C2_2 125(2) . . ?
C4_2 C3_2 H3_2 117.4 . . ?
C3_2 C4_2 P1_2 117.7(17) . . ?
C5_2 C4_2 P1_2 124.7(16) . . ?
C5_2 C4_2 C3_2 117.6(18) . . ?
C4_2 C5_2 H5_2 119.0 . . ?
C4_2 C5_2 C6_2 122(2) . . ?
C6_2 C5_2 H5_2 119.0 . . ?
C1_2 C6_2 C5_2 112(3) . . ?
C1_2 C6_2 H6_2 124.0 . . ?
C5_2 C6_2 H6_2 124.0 . . ?
C8_2 C7_2 H7_2 119.4 . . ?
C12_2 C7_2 H7_2 119.4 . . ?
C12_2 C7_2 C8_2 121(2) . . ?
C7_2 C8_2 H8_2 120.7 . . ?
C7_2 C8_2 C9_2 119(2) . . ?
C9_2 C8_2 H8_2 120.7 . . ?
C8_2 C9_2 H9_2 120.2 . . ?
C10_2 C9_2 C8_2 119.5(18) . . ?
C10_2 C9_2 H9_2 120.2 . . ?
C9_2 C10_2 P1_2 121.5(13) . . ?
C11_2 C10_2 P1_2 121.2(12) . . ?
C11_2 C10_2 C9_2 116.2(15) . . ?
C10_2 C11_2 H11_2 117.3 . . ?
C10_2 C11_2 C12_2 125.4(16) . . ?
C12_2 C11_2 H11_2 117.3 . . ?
C7_2 C12_2 C11_2 117.9(18) . . ?
C7_2 C12_2 H12_2 121.0 . . ?
C11_2 C12_2 H12_2 121.0 . . ?
C14_2 C13_2 H13_2 120.4 . . ?
C14_2 C13_2 C18_2 119.3(14) . . ?
C18_2 C13_2 H13_2 120.4 . . ?
C13_2 C14_2 H14_2 119.2 . . ?
C13_2 C14_2 C15_2 121.6(14) . . ?
C15_2 C14_2 H14_2 119.2 . . ?
C14_2 C15_2 H15_2 120.2 . . ?
C14_2 C15_2 C16_2 119.5(12) . . ?
C16_2 C15_2 H15_2 120.2 . . ?
C15_2 C16_2 P2_2 118.8(8) . . ?
C17_2 C16_2 P2_2 121.6(9) . . ?
C17_2 C16_2 C15_2 119.3(11) . . ?
C16_2 C17_2 H17_2 120.5 . . ?
C16_2 C17_2 C18_2 119.1(12) . . ?
C18_2 C17_2 H17_2 120.5 . . ?
C13_2 C18_2 C17_2 121.1(13) . . ?
C13_2 C18_2 H18_2 119.4 . . ?
C17_2 C18_2 H18_2 119.4 . . ?
C20_2 C19_2 H19_2 119.4 . . ?
C20_2 C19_2 C24_2 121.3(18) . . ?
C24_2 C19_2 H19_2 119.4 . . ?
C19_2 C20_2 H20_2 120.2 . . ?
C19_2 C20_2 C21_2 119.6(19) . . ?
C21_2 C20_2 H20_2 120.2 . . ?
C20_2 C21_2 H21_2 119.2 . . ?
C22_2 C21_2 C20_2 121.6(19) . . ?
C22_2 C21_2 H21_2 119.2 . . ?
C21_2 C22_2 P2_2 122.0(14) . . ?
C21_2 C22_2 C23_2 117.7(15) . . ?
C23_2 C22_2 P2_2 120.3(11) . . ?
C22_2 C23_2 H23_2 118.7 . . ?
C22_2 C23_2 C24_2 122.7(18) . . ?
C24_2 C23_2 H23_2 118.7 . . ?
C19_2 C24_2 C23_2 116(2) . . ?
C19_2 C24_2 H24_2 121.8 . . ?
C23_2 C24_2 H24_2 121.8 . . ?
P2_2 C25_2 H25A_2 108.9 . . ?
P2_2 C25_2 H25B_2 108.9 . . ?
H25A_2 C25_2 H25B_2 107.7 . . ?
C26_2 C25_2 P2_2 113.3(8) . . ?
C26_2 C25_2 H25A_2 108.9 . . ?
C26_2 C25_2 H25B_2 108.9 . . ?
C25_2 C26_2 H26A_2 109.2 . . ?
C25_2 C26_2 H26B_2 109.2 . . ?
C25_2 C26_2 C27_2 112.1(10) . . ?
H26A_2 C26_2 H26B_2 107.9 . . ?
C27_2 C26_2 H26A_2 109.2 . . ?
C27_2 C26_2 H26B_2 109.2 . . ?
P1_2 C27_2 H27A_2 108.9 . . ?
P1_2 C27_2 H27B_2 108.9 . . ?
C26_2 C27_2 P1_2 113.3(9) . . ?
C26_2 C27_2 H27A_2 108.9 . . ?
C26_2 C27_2 H27B_2 108.9 . . ?
H27A_2 C27_2 H27B_2 107.7 . . ?
O9_3 Mo1_3 O7_3 87.8(4) . . ?
O9_3 Mo1_3 O16_3 154.8(6) . . ?
O16_3 Mo1_3 O7_3 79.4(5) . . ?
O17_3 Mo1_3 O7_3 101.7(4) . . ?
O17_3 Mo1_3 O9_3 103.8(5) . . ?
O17_3 Mo1_3 O16_3 100.0(5) . . ?
O17_3 Mo1_3 O19_3 102.1(5) . . ?
O19_3 Mo1_3 O7_3 154.5(5) . . ?
O19_3 Mo1_3 O9_3 95.2(6) . . ?
O19_3 Mo1_3 O16_3 87.7(5) . . ?
O13_3 Mo2_3 O2_3 95.8(4) . . ?
O13_3 Mo2_3 O15_3 87.0(3) . . ?
O13_3 Mo2_3 O18_3 154.4(5) . 2_666 ?
O14_3 Mo2_3 O2_3 160.8(5) . . ?
O14_3 Mo2_3 O13_3 101.1(5) . . ?
O14_3 Mo2_3 O15_3 100.1(5) . . ?
O14_3 Mo2_3 O16_3 103.7(7) . . ?
O14_3 Mo2_3 O18_3 102.9(6) . 2_666 ?
O15_3 Mo2_3 O2_3 89.8(3) . . ?
O15_3 Mo2_3 O18_3 80.1(3) . 2_666 ?
O16_3 Mo2_3 O2_3 65.2(6) . . ?
O16_3 Mo2_3 O13_3 95.6(4) . . ?
O16_3 Mo2_3 O15_3 155.1(6) . . ?
O16_3 Mo2_3 O18_3 87.4(4) . 2_666 ?
O18_3 Mo2_3 O2_3 62.4(5) 2_666 . ?
O3_3 Mo3_3 O1_3 36.3(4) . 2_666 ?
O5_3 Mo3_3 O1_3 88.3(5) . 2_666 ?
O5_3 Mo3_3 O3_3 64.0(5) . . ?
O11_3 Mo3_3 O1_3 67.0(3) . 2_666 ?
O11_3 Mo3_3 O3_3 94.2(4) . . ?
O11_3 Mo3_3 O5_3 155.2(5) . . ?
O11_3 Mo3_3 O13_3 88.6(3) . . ?
O11_3 Mo3_3 O21_3 95.0(4) . . ?
O12_3 Mo3_3 O1_3 161.4(6) . 2_666 ?
O12_3 Mo3_3 O3_3 161.8(6) . . ?
O12_3 Mo3_3 O5_3 102.0(6) . . ?
O12_3 Mo3_3 O11_3 101.5(5) . . ?
O12_3 Mo3_3 O13_3 100.8(5) . . ?
O12_3 Mo3_3 O21_3 103.3(7) . . ?
O13_3 Mo3_3 O1_3 65.5(3) . 2_666 ?
O13_3 Mo3_3 O3_3 88.6(4) . . ?
O13_3 Mo3_3 O5_3 79.5(3) . . ?
O21_3 Mo3_3 O1_3 92.7(6) . 2_666 ?
O21_3 Mo3_3 O3_3 65.9(5) . . ?
O21_3 Mo3_3 O5_3 86.9(4) . . ?
O21_3 Mo3_3 O13_3 154.4(5) . . ?
O8_3 Mo4_3 O4_3 64.1(6) 2_666 . ?
O8_3 Mo4_3 O9_3 86.7(4) 2_666 2_666 ?
O8_3 Mo4_3 O11_3 153.2(5) 2_666 . ?
O9_3 Mo4_3 O4_3 64.9(5) 2_666 . ?
O10_3 Mo4_3 O4_3 160.2(5) . . ?
O10_3 Mo4_3 O8_3 103.7(6) . 2_666 ?
O10_3 Mo4_3 O9_3 100.3(6) . 2_666 ?
O10_3 Mo4_3 O11_3 101.0(4) . . ?
O10_3 Mo4_3 O15_3 102.1(5) . . ?
O11_3 Mo4_3 O4_3 89.3(4) . . ?
O11_3 Mo4_3 O9_3 78.9(3) . 2_666 ?
O15_3 Mo4_3 O4_3 95.1(4) . . ?
O15_3 Mo4_3 O8_3 96.8(4) . 2_666 ?
O15_3 Mo4_3 O9_3 155.8(5) . 2_666 ?
O15_3 Mo4_3 O11_3 87.9(3) . . ?
O5_3 Mo5_3 O4_3 98.9(5) . 2_666 ?
O5_3 Mo5_3 O7_3 96.3(5) . . ?
O5_3 Mo5_3 O8_3 153.5(6) . . ?
O5_3 Mo5_3 O22_3 86.1(4) . . ?
O6_3 Mo5_3 O4_3 156.2(4) . 2_666 ?
O6_3 Mo5_3 O5_3 103.5(5) . . ?
O6_3 Mo5_3 O7_3 102.4(5) . . ?
O6_3 Mo5_3 O8_3 101.2(5) . . ?
O6_3 Mo5_3 O22_3 100.6(4) . . ?
O7_3 Mo5_3 O4_3 66.9(4) . 2_666 ?
O7_3 Mo5_3 O8_3 87.5(4) . . ?
O7_3 Mo5_3 O22_3 155.5(5) . . ?
O8_3 Mo5_3 O4_3 58.6(5) . 2_666 ?
O8_3 Mo5_3 O22_3 80.1(5) . . ?
O22_3 Mo5_3 O4_3 88.7(5) . 2_666 ?
O18_3 Mo6_3 O2_3 60.8(5) . 2_666 ?
O18_3 Mo6_3 O19_3 86.9(4) . 2_666 ?
O18_3 Mo6_3 O21_3 155.2(5) . . ?
O19_3 Mo6_3 O2_3 63.5(4) 2_666 2_666 ?
O20_3 Mo6_3 O2_3 155.6(4) . 2_666 ?
O20_3 Mo6_3 O18_3 102.3(5) . . ?
O20_3 Mo6_3 O19_3 100.3(4) . 2_666 ?
O20_3 Mo6_3 O21_3 100.4(5) . . ?
O20_3 Mo6_3 O22_3 102.6(4) . . ?
O21_3 Mo6_3 O2_3 94.5(5) . 2_666 ?
O21_3 Mo6_3 O19_3 79.4(5) . 2_666 ?
O22_3 Mo6_3 O2_3 97.1(5) . 2_666 ?
O22_3 Mo6_3 O18_3 96.8(5) . . ?
O22_3 Mo6_3 O19_3 155.4(5) . 2_666 ?
O22_3 Mo6_3 O21_3 87.8(4) . . ?
O1_3 P1_3 O1_3 180.0 2_666 . ?
O1_3 P1_3 O2_3 66.9(6) . 2_666 ?
O1_3 P1_3 O2_3 66.9(6) 2_666 . ?
O1_3 P1_3 O2_3 113.1(6) . . ?
O1_3 P1_3 O2_3 113.1(6) 2_666 2_666 ?
O1_3 P1_3 O3_3 62.0(7) 2_666 . ?
O1_3 P1_3 O3_3 118.0(7) 2_666 2_666 ?
O1_3 P1_3 O3_3 62.0(7) . 2_666 ?
O1_3 P1_3 O3_3 118.0(7) . . ?
O1_3 P1_3 O4_3 65.4(6) 2_666 . ?
O1_3 P1_3 O4_3 65.4(6) . 2_666 ?
O1_3 P1_3 O4_3 114.6(6) 2_666 2_666 ?
O1_3 P1_3 O4_3 114.6(6) . . ?
O2_3 P1_3 O2_3 180.0 . 2_666 ?
O3_3 P1_3 O2_3 103.3(6) 2_666 2_666 ?
O3_3 P1_3 O2_3 76.7(6) 2_666 . ?
O3_3 P1_3 O2_3 103.3(6) . . ?
O3_3 P1_3 O2_3 76.7(6) . 2_666 ?
O3_3 P1_3 O3_3 180.0 . 2_666 ?
O3_3 P1_3 O4_3 76.6(6) . 2_666 ?
O3_3 P1_3 O4_3 103.4(6) . . ?
O3_3 P1_3 O4_3 76.6(6) 2_666 . ?
O3_3 P1_3 O4_3 103.4(6) 2_666 2_666 ?
O4_3 P1_3 O2_3 102.6(6) 2_666 2_666 ?
O4_3 P1_3 O2_3 77.4(6) . 2_666 ?
O4_3 P1_3 O2_3 77.4(6) 2_666 . ?
O4_3 P1_3 O2_3 102.6(6) . . ?
O4_3 P1_3 O4_3 180.0 . 2_666 ?
P1_3 O1_3 Mo3_3 129.0(7) . 2_666 ?
P1_3 O1_3 O2_3 63.8(6) . 2_666 ?
P1_3 O1_3 O3_3 65.0(7) . 2_666 ?
P1_3 O1_3 O4_3 63.6(6) . 2_666 ?
O2_3 O1_3 Mo3_3 133.1(7) 2_666 2_666 ?
O3_3 O1_3 Mo3_3 64.2(6) 2_666 2_666 ?
O3_3 O1_3 O2_3 103.2(9) 2_666 2_666 ?
O3_3 O1_3 O4_3 104.1(9) 2_666 2_666 ?
O4_3 O1_3 Mo3_3 126.8(7) 2_666 2_666 ?
O4_3 O1_3 O2_3 99.8(8) 2_666 2_666 ?
Mo2_3 O2_3 Mo6_3 97.0(4) . 2_666 ?
P1_3 O2_3 Mo2_3 129.2(5) . . ?
P1_3 O2_3 Mo6_3 118.3(5) . 2_666 ?
P1_3 O2_3 O1_3 49.3(5) . 2_666 ?
O1_3 O2_3 Mo2_3 80.0(6) 2_666 . ?
O1_3 O2_3 Mo6_3 131.9(7) 2_666 2_666 ?
P1_3 O3_3 Mo3_3 132.3(7) . . ?
O1_3 O3_3 Mo3_3 79.5(7) 2_666 . ?
O1_3 O3_3 P1_3 53.0(6) 2_666 . ?
Mo4_3 O4_3 Mo5_3 95.1(4) . 2_666 ?
P1_3 O4_3 Mo4_3 130.3(6) . . ?
P1_3 O4_3 Mo5_3 119.4(6) . 2_666 ?
P1_3 O4_3 O1_3 51.0(6) . 2_666 ?
O1_3 O4_3 Mo4_3 79.6(6) 2_666 . ?
O1_3 O4_3 Mo5_3 141.9(7) 2_666 2_666 ?
Mo5_3 O5_3 Mo3_3 140.0(8) . . ?
Mo5_3 O7_3 Mo1_3 138.8(5) . . ?
Mo4_3 O8_3 Mo5_3 141.4(8) 2_666 . ?
Mo1_3 O9_3 Mo4_3 138.1(7) . 2_666 ?
Mo3_3 O11_3 Mo4_3 138.7(4) . . ?
Mo2_3 O13_3 Mo3_3 139.5(4) . . ?
Mo4_3 O15_3 Mo2_3 139.4(4) . . ?
Mo2_3 O16_3 Mo1_3 140.3(8) . . ?
Mo6_3 O18_3 Mo2_3 139.3(8) . 2_666 ?
Mo1_3 O19_3 Mo6_3 140.2(5) . 2_666 ?
Mo3_3 O21_3 Mo6_3 139.7(7) . . ?
Mo6_3 O22_3 Mo5_3 139.1(5) . . ?
O4_4 Mo1_4 O2_4 41.5(4) . 2_767 ?
O5_4 Mo1_4 O2_4 65.3(4) . 2_767 ?
O5_4 Mo1_4 O4_4 97.1(4) . . ?
O5_4 Mo1_4 O7_4 96.8(5) . 2_767 ?
O5_4 Mo1_4 O8_4 155.5(5) . . ?
O5_4 Mo1_4 O22_4 87.0(4) . . ?
O6_4 Mo1_4 O2_4 157.7(5) . 2_767 ?
O6_4 Mo1_4 O4_4 159.8(4) . . ?
O6_4 Mo1_4 O5_4 101.1(4) . . ?
O6_4 Mo1_4 O7_4 103.5(5) . 2_767 ?
O6_4 Mo1_4 O8_4 101.6(5) . . ?
O6_4 Mo1_4 O22_4 100.4(5) . . ?
O7_4 Mo1_4 O2_4 95.8(5) 2_767 2_767 ?
O7_4 Mo1_4 O4_4 65.3(4) 2_767 . ?
O7_4 Mo1_4 O8_4 86.6(4) 2_767 . ?
O7_4 Mo1_4 O22_4 154.5(5) 2_767 . ?
O8_4 Mo1_4 O2_4 90.2(5) . 2_767 ?
O8_4 Mo1_4 O4_4 62.3(4) . . ?
O22_4 Mo1_4 O2_4 62.8(4) . 2_767 ?
O22_4 Mo1_4 O4_4 89.2(4) . . ?
O22_4 Mo1_4 O8_4 80.1(4) . . ?
O4_4 Mo2_4 O3_4 41.9(4) . 2_767 ?
O8_4 Mo2_4 O3_4 96.4(5) . 2_767 ?
O8_4 Mo2_4 O4_4 64.2(5) . . ?
O8_4 Mo2_4 O9_4 95.9(5) . . ?
O8_4 Mo2_4 O11_4 86.8(4) . 2_767 ?
O8_4 Mo2_4 O12_4 155.0(5) . 2_767 ?
O9_4 Mo2_4 O3_4 64.2(4) . 2_767 ?
O9_4 Mo2_4 O4_4 94.6(5) . . ?
O9_4 Mo2_4 O11_4 153.4(5) . 2_767 ?
O9_4 Mo2_4 O12_4 87.0(4) . 2_767 ?
O10_4 Mo2_4 O3_4 157.5(4) . 2_767 ?
O10_4 Mo2_4 O4_4 159.5(5) . . ?
O10_4 Mo2_4 O8_4 103.9(5) . . ?
O10_4 Mo2_4 O9_4 103.5(5) . . ?
O10_4 Mo2_4 O11_4 101.5(5) . 2_767 ?
O10_4 Mo2_4 O12_4 99.5(4) . 2_767 ?
O11_4 Mo2_4 O3_4 89.2(5) 2_767 2_767 ?
O11_4 Mo2_4 O4_4 62.7(4) 2_767 . ?
O12_4 Mo2_4 O3_4 62.5(4) 2_767 2_767 ?
O12_4 Mo2_4 O4_4 90.8(4) 2_767 . ?
O12_4 Mo2_4 O11_4 80.0(4) 2_767 2_767 ?
O3_4 Mo3_4 O2_4 40.4(4) . 2_767 ?
O5_4 Mo3_4 O2_4 63.6(4) . 2_767 ?
O5_4 Mo3_4 O3_4 89.7(4) . . ?
O12_4 Mo3_4 O2_4 95.9(5) . 2_767 ?
O12_4 Mo3_4 O3_4 65.4(4) . . ?
O12_4 Mo3_4 O5_4 155.0(5) . . ?
O12_4 Mo3_4 O19_4 86.6(4) . 2_767 ?
O13_4 Mo3_4 O2_4 159.5(4) . 2_767 ?
O13_4 Mo3_4 O3_4 158.5(4) . . ?
O13_4 Mo3_4 O5_4 99.9(4) . . ?
O13_4 Mo3_4 O12_4 102.9(5) . . ?
O13_4 Mo3_4 O14_4 103.7(5) . . ?
O13_4 Mo3_4 O19_4 99.7(5) . 2_767 ?
O14_4 Mo3_4 O2_4 65.2(4) . 2_767 ?
O14_4 Mo3_4 O3_4 96.1(5) . . ?
O14_4 Mo3_4 O5_4 86.3(4) . . ?
O14_4 Mo3_4 O12_4 98.0(4) . . ?
O14_4 Mo3_4 O19_4 154.4(5) . 2_767 ?
O19_4 Mo3_4 O2_4 89.4(4) 2_767 2_767 ?
O19_4 Mo3_4 O3_4 62.9(4) 2_767 . ?
O19_4 Mo3_4 O5_4 79.6(4) 2_767 . ?
O1_4 Mo4_4 O2_4 41.0(4) . 2_767 ?
O14_4 Mo4_4 O1_4 90.0(4) . . ?
O14_4 Mo4_4 O2_4 62.3(4) . 2_767 ?
O15_4 Mo4_4 O1_4 161.7(5) . . ?
O15_4 Mo4_4 O2_4 156.7(5) . 2_767 ?
O15_4 Mo4_4 O14_4 100.0(5) . . ?
O15_4 Mo4_4 O16_4 102.5(5) . . ?
O15_4 Mo4_4 O17_4 103.5(5) . . ?
O15_4 Mo4_4 O22_4 101.3(5) . . ?
O16_4 Mo4_4 O1_4 64.0(4) . . ?
O16_4 Mo4_4 O2_4 89.9(5) . 2_767 ?
O16_4 Mo4_4 O14_4 80.1(4) . . ?
O17_4 Mo4_4 O1_4 65.7(4) . . ?
O17_4 Mo4_4 O2_4 96.4(5) . 2_767 ?
O17_4 Mo4_4 O14_4 155.7(5) . . ?
O17_4 Mo4_4 O16_4 88.8(4) . . ?
O17_4 Mo4_4 O22_4 95.7(5) . . ?
O22_4 Mo4_4 O1_4 94.7(4) . . ?
O22_4 Mo4_4 O2_4 64.3(4) . 2_767 ?
O22_4 Mo4_4 O14_4 85.7(4) . . ?
O22_4 Mo4_4 O16_4 154.1(5) . . ?
O1_4 Mo5_4 O3_4 41.3(4) . 2_767 ?
O9_4 Mo5_4 O1_4 88.2(4) . . ?
O9_4 Mo5_4 O3_4 62.6(4) . 2_767 ?
O9_4 Mo5_4 O17_4 78.8(4) . . ?
O17_4 Mo5_4 O1_4 63.0(4) . . ?
O17_4 Mo5_4 O3_4 90.6(4) . 2_767 ?
O18_4 Mo5_4 O1_4 159.9(5) . . ?
O18_4 Mo5_4 O3_4 157.5(5) . 2_767 ?
O18_4 Mo5_4 O9_4 100.2(5) . . ?
O18_4 Mo5_4 O17_4 100.5(5) . . ?
O18_4 Mo5_4 O19_4 102.9(5) . . ?
O18_4 Mo5_4 O20_4 104.5(5) . . ?
O19_4 Mo5_4 O1_4 95.7(5) . . ?
O19_4 Mo5_4 O3_4 63.9(4) . 2_767 ?
O19_4 Mo5_4 O9_4 87.2(4) . . ?
O19_4 Mo5_4 O17_4 154.5(5) . . ?
O19_4 Mo5_4 O20_4 97.0(4) . . ?
O20_4 Mo5_4 O1_4 65.2(4) . . ?
O20_4 Mo5_4 O3_4 95.5(5) . 2_767 ?
O20_4 Mo5_4 O9_4 153.3(5) . . ?
O20_4 Mo5_4 O17_4 86.8(4) . . ?
O1_4 Mo6_4 O4_4 42.8(4) . 2_767 ?
O7_4 Mo6_4 O1_4 90.8(5) . . ?
O7_4 Mo6_4 O4_4 62.6(4) . 2_767 ?
O11_4 Mo6_4 O1_4 96.0(5) . . ?
O11_4 Mo6_4 O4_4 64.0(5) . 2_767 ?
O11_4 Mo6_4 O7_4 86.4(4) . . ?
O11_4 Mo6_4 O20_4 155.1(5) . . ?
O16_4 Mo6_4 O1_4 65.7(4) . . ?
O16_4 Mo6_4 O4_4 97.5(5) . 2_767 ?
O16_4 Mo6_4 O7_4 156.5(5) . . ?
O16_4 Mo6_4 O11_4 96.0(5) . . ?
O16_4 Mo6_4 O20_4 88.6(4) . . ?
O20_4 Mo6_4 O1_4 63.7(4) . . ?
O20_4 Mo6_4 O4_4 91.2(4) . 2_767 ?
O20_4 Mo6_4 O7_4 80.1(4) . . ?
O21_4 Mo6_4 O1_4 159.4(5) . . ?
O21_4 Mo6_4 O4_4 156.6(5) . 2_767 ?
O21_4 Mo6_4 O7_4 98.9(5) . . ?
O21_4 Mo6_4 O11_4 102.8(6) . . ?
O21_4 Mo6_4 O16_4 103.3(5) . . ?
O21_4 Mo6_4 O20_4 99.9(5) . . ?
O1_4 P1_4 O1_4 180.0 2_767 . ?
O1_4 P1_4 O4_4 107.8(6) . . ?
O1_4 P1_4 O4_4 107.8(6) 2_767 2_767 ?
O1_4 P1_4 O4_4 72.2(6) 2_767 . ?
O1_4 P1_4 O4_4 72.2(6) . 2_767 ?
O2_4 P1_4 O1_4 109.7(6) 2_767 2_767 ?
O2_4 P1_4 O1_4 70.3(6) 2_767 . ?
O2_4 P1_4 O1_4 109.7(6) . . ?
O2_4 P1_4 O1_4 70.3(6) . 2_767 ?
O2_4 P1_4 O2_4 179.999(11) . 2_767 ?
O2_4 P1_4 O3_4 111.2(6) . . ?
O2_4 P1_4 O3_4 111.2(6) 2_767 2_767 ?
O2_4 P1_4 O3_4 68.8(6) . 2_767 ?
O2_4 P1_4 O3_4 68.8(6) 2_767 . ?
O2_4 P1_4 O4_4 70.1(6) 2_767 . ?
O2_4 P1_4 O4_4 70.1(6) . 2_767 ?
O2_4 P1_4 O4_4 109.9(6) 2_767 2_767 ?
O2_4 P1_4 O4_4 109.9(6) . . ?
O3_4 P1_4 O1_4 70.7(6) . 2_767 ?
O3_4 P1_4 O1_4 109.3(6) . . ?
O3_4 P1_4 O1_4 109.3(6) 2_767 2_767 ?
O3_4 P1_4 O1_4 70.7(6) 2_767 . ?
O3_4 P1_4 O3_4 180.0 . 2_767 ?
O3_4 P1_4 O4_4 108.9(6) . . ?
O3_4 P1_4 O4_4 71.1(6) 2_767 . ?
O3_4 P1_4 O4_4 71.1(6) . 2_767 ?
O3_4 P1_4 O4_4 108.9(6) 2_767 2_767 ?
O4_4 P1_4 O4_4 180.0 . 2_767 ?
Mo4_4 O1_4 Mo5_4 92.4(4) . . ?
Mo4_4 O1_4 Mo6_4 91.4(4) . . ?
Mo6_4 O1_4 Mo5_4 91.7(4) . . ?
P1_4 O1_4 Mo4_4 124.8(6) . . ?
P1_4 O1_4 Mo5_4 123.9(6) . . ?
P1_4 O1_4 Mo6_4 123.2(6) . . ?
P1_4 O1_4 O2_4 54.3(5) . 2_767 ?
P1_4 O1_4 O3_4 54.3(5) . 2_767 ?
P1_4 O1_4 O4_4 54.5(5) . 2_767 ?
O2_4 O1_4 Mo4_4 70.7(5) 2_767 . ?
O2_4 O1_4 Mo5_4 137.2(7) 2_767 . ?
O2_4 O1_4 Mo6_4 126.5(7) 2_767 . ?
O2_4 O1_4 O3_4 90.6(8) 2_767 2_767 ?
O2_4 O1_4 O4_4 89.4(7) 2_767 2_767 ?
O3_4 O1_4 Mo4_4 129.3(6) 2_767 . ?
O3_4 O1_4 Mo5_4 69.7(5) 2_767 . ?
O3_4 O1_4 Mo6_4 134.3(7) 2_767 . ?
O3_4 O1_4 O4_4 88.5(7) 2_767 2_767 ?
O4_4 O1_4 Mo4_4 135.7(7) 2_767 . ?
O4_4 O1_4 Mo5_4 126.0(6) 2_767 . ?
O4_4 O1_4 Mo6_4 68.9(5) 2_767 . ?
Mo1_4 O2_4 Mo4_4 91.8(4) 2_767 2_767 ?
Mo3_4 O2_4 Mo1_4 92.1(4) 2_767 2_767 ?
Mo3_4 O2_4 Mo4_4 91.6(4) 2_767 2_767 ?
P1_4 O2_4 Mo1_4 123.7(7) . 2_767 ?
P1_4 O2_4 Mo3_4 124.7(6) . 2_767 ?
P1_4 O2_4 Mo4_4 123.5(6) . 2_767 ?
P1_4 O2_4 O1_4 55.4(5) . 2_767 ?
P1_4 O2_4 O3_4 55.8(6) . 2_767 ?
P1_4 O2_4 O4_4 56.1(6) . 2_767 ?
O1_4 O2_4 Mo1_4 134.5(7) 2_767 2_767 ?
O1_4 O2_4 Mo3_4 127.3(7) 2_767 2_767 ?
O1_4 O2_4 Mo4_4 68.3(5) 2_767 2_767 ?
O1_4 O2_4 O4_4 90.4(8) 2_767 2_767 ?
O3_4 O2_4 Mo1_4 126.9(7) 2_767 2_767 ?
O3_4 O2_4 Mo3_4 69.2(6) 2_767 2_767 ?
O3_4 O2_4 Mo4_4 135.9(8) 2_767 2_767 ?
O3_4 O2_4 O1_4 91.8(8) 2_767 2_767 ?
O3_4 O2_4 O4_4 92.1(8) 2_767 2_767 ?
O4_4 O2_4 Mo1_4 67.8(5) 2_767 2_767 ?
O4_4 O2_4 Mo3_4 136.7(7) 2_767 2_767 ?
O4_4 O2_4 Mo4_4 125.4(7) 2_767 2_767 ?
Mo3_4 O3_4 Mo2_4 91.8(4) . 2_767 ?
Mo3_4 O3_4 Mo5_4 92.3(4) . 2_767 ?
Mo5_4 O3_4 Mo2_4 91.3(4) 2_767 2_767 ?
P1_4 O3_4 Mo2_4 122.5(6) . 2_767 ?
P1_4 O3_4 Mo3_4 125.5(6) . . ?
P1_4 O3_4 Mo5_4 123.8(7) . 2_767 ?
P1_4 O3_4 O1_4 55.0(6) . 2_767 ?
P1_4 O3_4 O2_4 55.4(6) . 2_767 ?
P1_4 O3_4 O4_4 55.4(5) . 2_767 ?
O1_4 O3_4 Mo2_4 124.8(6) 2_767 2_767 ?
O1_4 O3_4 Mo3_4 137.8(7) 2_767 . ?
O1_4 O3_4 Mo5_4 69.0(5) 2_767 2_767 ?
O1_4 O3_4 O4_4 89.2(7) 2_767 2_767 ?
O2_4 O3_4 Mo2_4 135.9(8) 2_767 2_767 ?
O2_4 O3_4 Mo3_4 70.3(6) 2_767 . ?
O2_4 O3_4 Mo5_4 128.1(7) 2_767 2_767 ?
O2_4 O3_4 O1_4 91.4(8) 2_767 2_767 ?
O2_4 O3_4 O4_4 91.7(7) 2_767 2_767 ?
O4_4 O3_4 Mo2_4 67.3(5) 2_767 2_767 ?
O4_4 O3_4 Mo3_4 127.6(7) 2_767 . ?
O4_4 O3_4 Mo5_4 133.3(7) 2_767 2_767 ?
Mo1_4 O4_4 Mo2_4 93.1(4) . . ?
Mo1_4 O4_4 Mo6_4 92.8(4) . 2_767 ?
Mo2_4 O4_4 Mo6_4 92.5(4) . 2_767 ?
P1_4 O4_4 Mo1_4 124.2(6) . . ?
P1_4 O4_4 Mo2_4 124.0(6) . . ?
P1_4 O4_4 Mo6_4 121.5(6) . 2_767 ?
P1_4 O4_4 O1_4 53.3(5) . 2_767 ?
P1_4 O4_4 O2_4 53.8(5) . 2_767 ?
P1_4 O4_4 O3_4 53.5(5) . 2_767 ?
O1_4 O4_4 Mo1_4 126.9(7) 2_767 . ?
O1_4 O4_4 Mo2_4 134.9(7) 2_767 . ?
O1_4 O4_4 Mo6_4 68.4(5) 2_767 2_767 ?
O2_4 O4_4 Mo1_4 70.6(5) 2_767 . ?
O2_4 O4_4 Mo2_4 129.0(7) 2_767 . ?
O2_4 O4_4 Mo6_4 134.8(7) 2_767 2_767 ?
O2_4 O4_4 O1_4 88.0(7) 2_767 2_767 ?
O2_4 O4_4 O3_4 89.5(8) 2_767 2_767 ?
O3_4 O4_4 Mo1_4 138.1(7) 2_767 . ?
O3_4 O4_4 Mo2_4 70.8(5) 2_767 . ?
O3_4 O4_4 Mo6_4 125.3(7) 2_767 2_767 ?
O3_4 O4_4 O1_4 87.2(7) 2_767 2_767 ?
Mo1_4 O5_4 Mo3_4 138.5(5) . . ?
Mo1_4 O7_4 Mo6_4 139.0(6) 2_767 . ?
Mo2_4 O8_4 Mo1_4 139.9(7) . . ?
Mo2_4 O9_4 Mo5_4 141.0(6) . . ?
Mo6_4 O11_4 Mo2_4 140.4(7) . 2_767 ?
Mo3_4 O12_4 Mo2_4 139.9(6) . 2_767 ?
Mo3_4 O14_4 Mo4_4 140.7(6) . . ?
Mo6_4 O16_4 Mo4_4 138.1(6) . . ?
Mo4_4 O17_4 Mo5_4 138.3(6) . . ?
Mo5_4 O19_4 Mo3_4 140.2(6) . 2_767 ?
Mo5_4 O20_4 Mo6_4 139.0(6) . . ?
Mo4_4 O22_4 Mo1_4 140.6(5) . . ?

loop_
_geom_bond_atom_site_label_1
_geom_bond_atom_site_label_2
_geom_bond_distance
_geom_bond_site_symmetry_2
_geom_bond_publ_flag
Ag1_1 P1_1 2.378(3) . ?
Ag1_1 P3_1 2.386(3) . ?
Ag2_1 P2_1 2.429(3) . ?
Ag2_1 P4_1 2.400(3) . ?
P1_1 C4_1 1.810(14) . ?
P1_1 C10_1 1.812(12) . ?
P1_1 C27_1 1.837(12) . ?
P2_1 C16_1 1.799(8) . ?
P2_1 C22_1 1.823(15) . ?
P2_1 C25_1 1.825(14) . ?
P3_1 C31_1 1.818(10) . ?
P3_1 C37_1 1.824(15) . ?
P3_1 C54_1 1.829(11) . ?
P4_1 C43_1 1.821(10) . ?
P4_1 C49_1 1.821(11) . ?
P4_1 C52_1 1.839(10) . ?
C1_1 H1_1 0.9300 . ?
C1_1 C2_1 1.33(3) . ?
C1_1 C6_1 1.35(3) . ?
C2_1 H2_1 0.9300 . ?
C2_1 C3_1 1.43(2) . ?
C3_1 H3_1 0.9300 . ?
C3_1 C4_1 1.37(2) . ?
C4_1 C5_1 1.39(2) . ?
C5_1 H5_1 0.9300 . ?
C5_1 C6_1 1.40(3) . ?
C6_1 H6_1 0.9300 . ?
C7_1 H7_1 0.9300 . ?
C7_1 C8_1 1.34(2) . ?
C7_1 C12_1 1.34(2) . ?
C8_1 H8_1 0.9300 . ?
C8_1 C9_1 1.387(18) . ?
C9_1 H9_1 0.9300 . ?
C9_1 C10_1 1.361(16) . ?
C10_1 C11_1 1.363(17) . ?
C11_1 H11_1 0.9300 . ?
C11_1 C12_1 1.37(2) . ?
C12_1 H12_1 0.9300 . ?
C13_1 H13_1 0.9300 . ?
C13_1 C14_1 1.3900 . ?
C13_1 C18_1 1.3900 . ?
C14_1 H14_1 0.9300 . ?
C14_1 C15_1 1.3900 . ?
C15_1 H15_1 0.9300 . ?
C15_1 C16_1 1.3900 . ?
C16_1 C17_1 1.3900 . ?
C17_1 H17_1 0.9300 . ?
C17_1 C18_1 1.3900 . ?
C18_1 H18_1 0.9300 . ?
C19_1 H19_1 0.9300 . ?
C19_1 C20_1 1.35(2) . ?
C19_1 C24_1 1.37(2) . ?
C20_1 H20_1 0.9300 . ?
C20_1 C21_1 1.40(2) . ?
C21_1 H21_1 0.9300 . ?
C21_1 C22_1 1.371(17) . ?
C22_1 C23_1 1.38(2) . ?
C23_1 H23_1 0.9300 . ?
C23_1 C24_1 1.40(2) . ?
C24_1 H24_1 0.9300 . ?
C25_1 H25A_1 0.9700 . ?
C25_1 H25B_1 0.9700 . ?
C25_1 C26_1 1.461(18) . ?
C26_1 H26A_1 0.9700 . ?
C26_1 H26B_1 0.9700 . ?
C26_1 C27_1 1.533(16) . ?
C27_1 H27A_1 0.9700 . ?
C27_1 H27B_1 0.9700 . ?
C28_1 H28_1 0.9300 . ?
C28_1 C29_1 1.35(2) . ?
C28_1 C33_1 1.38(2) . ?
C29_1 H29_1 0.9300 . ?
C29_1 C30_1 1.377(18) . ?
C30_1 H30_1 0.9300 . ?
C30_1 C31_1 1.375(17) . ?
C31_1 C32_1 1.374(17) . ?
C32_1 H32_1 0.9300 . ?
C32_1 C33_1 1.378(17) . ?
C33_1 H33_1 0.9300 . ?
C34_1 H34_1 0.9300 . ?
C34_1 C35_1 1.31(3) . ?
C34_1 C39_1 1.34(3) . ?
C35_1 H35_1 0.9300 . ?
C35_1 C36_1 1.36(2) . ?
C36_1 H36_1 0.9300 . ?
C36_1 C37_1 1.38(2) . ?
C37_1 C38_1 1.36(2) . ?
C38_1 H38_1 0.9300 . ?
C38_1 C39_1 1.46(3) . ?
C39_1 H39_1 0.9300 . ?
C40_1 H40_1 0.9300 . ?
C40_1 C41_1 1.349(19) . ?
C40_1 C45_1 1.367(19) . ?
C41_1 H41_1 0.9300 . ?
C41_1 C42_1 1.396(16) . ?
C42_1 H42_1 0.9300 . ?
C42_1 C43_1 1.377(14) . ?
C43_1 C44_1 1.402(15) . ?
C44_1 H44_1 0.9300 . ?
C44_1 C45_1 1.369(16) . ?
C45_1 H45_1 0.9300 . ?
C46_1 H46_1 0.9300 . ?
C46_1 C47_1 1.36(2) . ?
C46_1 C51_1 1.37(2) . ?
C47_1 H47_1 0.9300 . ?
C47_1 C48_1 1.384(17) . ?
C48_1 H48_1 0.9300 . ?
C48_1 C49_1 1.402(16) . ?
C49_1 C50_1 1.348(17) . ?
C50_1 H50_1 0.9300 . ?
C50_1 C51_1 1.391(19) . ?
C51_1 H51_1 0.9300 . ?
C52_1 H52A_1 0.9700 . ?
C52_1 H52B_1 0.9700 . ?
C52_1 C53_1 1.516(15) . ?
C53_1 H53A_1 0.9700 . ?
C53_1 H53B_1 0.9700 . ?
C53_1 C54_1 1.529(14) . ?
C54_1 H54A_1 0.9700 . ?
C54_1 H54B_1 0.9700 . ?
Ag1_2 P1_2 2.413(4) 2_676 ?
Ag1_2 P2_2 2.394(3) . ?
P1_2 C4_2 1.791(16) . ?
P1_2 C10_2 1.830(14) . ?
P1_2 C27_2 1.807(13) . ?
P2_2 C16_2 1.802(12) . ?
P2_2 C22_2 1.823(14) . ?
P2_2 C25_2 1.831(12) . ?
C1_2 H1_2 0.9300 . ?
C1_2 C2_2 1.31(3) . ?
C1_2 C6_2 1.37(4) . ?
C2_2 H2_2 0.9300 . ?
C2_2 C3_2 1.39(3) . ?
C3_2 H3_2 0.9300 . ?
C3_2 C4_2 1.37(3) . ?
C4_2 C5_2 1.34(3) . ?
C5_2 H5_2 0.9300 . ?
C5_2 C6_2 1.42(3) . ?
C6_2 H6_2 0.9300 . ?
C7_2 H7_2 0.9300 . ?
C7_2 C8_2 1.36(3) . ?
C7_2 C12_2 1.33(3) . ?
C8_2 H8_2 0.9300 . ?
C8_2 C9_2 1.43(3) . ?
C9_2 H9_2 0.9300 . ?
C9_2 C10_2 1.42(2) . ?
C10_2 C11_2 1.28(2) . ?
C11_2 H11_2 0.9300 . ?
C11_2 C12_2 1.41(2) . ?
C12_2 H12_2 0.9300 . ?
C13_2 H13_2 0.9300 . ?
C13_2 C14_2 1.33(2) . ?
C13_2 C18_2 1.38(2) . ?
C14_2 H14_2 0.9300 . ?
C14_2 C15_2 1.385(18) . ?
C15_2 H15_2 0.9300 . ?
C15_2 C16_2 1.398(15) . ?
C16_2 C17_2 1.369(15) . ?
C17_2 H17_2 0.9300 . ?
C17_2 C18_2 1.394(18) . ?
C18_2 H18_2 0.9300 . ?
C19_2 H19_2 0.9300 . ?
C19_2 C20_2 1.34(3) . ?
C19_2 C24_2 1.38(3) . ?
C20_2 H20_2 0.9300 . ?
C20_2 C21_2 1.38(2) . ?
C21_2 H21_2 0.9300 . ?
C21_2 C22_2 1.333(19) . ?
C22_2 C23_2 1.38(2) . ?
C23_2 H23_2 0.9300 . ?
C23_2 C24_2 1.38(2) . ?
C24_2 H24_2 0.9300 . ?
C25_2 H25A_2 0.9700 . ?
C25_2 H25B_2 0.9700 . ?
C25_2 C26_2 1.509(16) . ?
C26_2 H26A_2 0.9700 . ?
C26_2 H26B_2 0.9700 . ?
C26_2 C27_2 1.520(16) . ?
C27_2 H27A_2 0.9700 . ?
C27_2 H27B_2 0.9700 . ?
Mo1_3 O7_3 1.983(8) . ?
Mo1_3 O9_3 1.834(13) . ?
Mo1_3 O16_3 1.975(14) . ?
Mo1_3 O17_3 1.657(7) . ?
Mo1_3 O19_3 1.812(9) . ?
Mo2_3 O2_3 2.300(11) . ?
Mo2_3 O13_3 1.813(7) . ?
Mo2_3 O14_3 1.624(10) . ?
Mo2_3 O15_3 1.981(7) . ?
Mo2_3 O16_3 1.812(10) . ?
Mo2_3 O18_3 1.997(8) 2_666 ?
Mo3_3 O1_3 2.515(11) 2_666 ?
Mo3_3 O3_3 2.303(12) . ?
Mo3_3 O5_3 1.996(8) . ?
Mo3_3 O11_3 1.828(7) . ?
Mo3_3 O12_3 1.641(10) . ?
Mo3_3 O13_3 1.983(7) . ?
Mo3_3 O21_3 1.831(10) . ?
Mo4_3 O4_3 2.320(12) . ?
Mo4_3 O8_3 1.828(8) 2_666 ?
Mo4_3 O9_3 1.987(9) 2_666 ?
Mo4_3 O10_3 1.651(9) . ?
Mo4_3 O11_3 1.973(6) . ?
Mo4_3 O15_3 1.827(7) . ?
Mo5_3 O4_3 2.513(11) 2_666 ?
Mo5_3 O5_3 1.796(12) . ?
Mo5_3 O6_3 1.653(7) . ?
Mo5_3 O7_3 1.819(8) . ?
Mo5_3 O8_3 1.954(12) . ?
Mo5_3 O22_3 2.000(8) . ?
Mo6_3 O2_3 2.472(10) 2_666 ?
Mo6_3 O18_3 1.816(12) . ?
Mo6_3 O19_3 1.998(8) 2_666 ?
Mo6_3 O20_3 1.658(7) . ?
Mo6_3 O21_3 1.930(13) . ?
Mo6_3 O22_3 1.799(9) . ?
P1_3 O1_3 1.370(12) . ?
P1_3 O1_3 1.370(12) 2_666 ?
P1_3 O2_3 1.620(10) . ?
P1_3 O2_3 1.620(10) 2_666 ?
P1_3 O3_3 1.554(11) 2_666 ?
P1_3 O3_3 1.554(11) . ?
P1_3 O4_3 1.580(11) . ?
P1_3 O4_3 1.580(11) 2_666 ?
O1_3 O2_3 1.661(14) 2_666 ?
O1_3 O3_3 1.515(17) 2_666 ?
O1_3 O4_3 1.604(16) 2_666 ?
Mo1_4 O2_4 2.495(12) 2_767 ?
Mo1_4 O4_4 2.449(11) . ?
Mo1_4 O5_4 1.811(9) . ?
Mo1_4 O6_4 1.657(7) . ?
Mo1_4 O7_4 1.822(9) 2_767 ?
Mo1_4 O8_4 1.989(9) . ?
Mo1_4 O22_4 1.987(10) . ?
Mo2_4 O3_4 2.514(12) 2_767 ?
Mo2_4 O4_4 2.457(11) . ?
Mo2_4 O8_4 1.802(9) . ?
Mo2_4 O9_4 1.804(10) . ?
Mo2_4 O10_4 1.641(8) . ?
Mo2_4 O11_4 1.983(10) 2_767 ?
Mo2_4 O12_4 1.976(8) 2_767 ?
Mo3_4 O2_4 2.474(12) 2_767 ?
Mo3_4 O3_4 2.456(11) . ?
Mo3_4 O5_4 2.013(8) . ?
Mo3_4 O12_4 1.822(8) . ?
Mo3_4 O13_4 1.648(7) . ?
Mo3_4 O14_4 1.794(9) . ?
Mo3_4 O19_4 1.985(10) 2_767 ?
Mo4_4 O1_4 2.467(11) . ?
Mo4_4 O2_4 2.506(12) 2_767 ?
Mo4_4 O14_4 1.995(9) . ?
Mo4_4 O15_4 1.648(8) . ?
Mo4_4 O16_4 1.980(9) . ?
Mo4_4 O17_4 1.809(9) . ?
Mo4_4 O22_4 1.826(9) . ?
Mo5_4 O1_4 2.483(11) . ?
Mo5_4 O3_4 2.495(12) 2_767 ?
Mo5_4 O9_4 1.996(9) . ?
Mo5_4 O17_4 2.015(9) . ?
Mo5_4 O18_4 1.636(8) . ?
Mo5_4 O19_4 1.812(9) . ?
Mo5_4 O20_4 1.829(9) . ?
Mo6_4 O1_4 2.477(11) . ?
Mo6_4 O4_4 2.486(11) 2_767 ?
Mo6_4 O7_4 1.994(9) . ?
Mo6_4 O11_4 1.812(10) . ?
Mo6_4 O16_4 1.807(10) . ?
Mo6_4 O20_4 1.969(9) . ?
Mo6_4 O21_4 1.635(8) . ?
P1_4 O1_4 1.524(12) 2_767 ?
P1_4 O1_4 1.524(12) . ?
P1_4 O2_4 1.504(12) 2_767 ?
P1_4 O2_4 1.504(12) . ?
P1_4 O3_4 1.511(12) . ?
P1_4 O3_4 1.511(12) 2_767 ?
P1_4 O4_4 1.548(11) . ?
P1_4 O4_4 1.548(11) 2_767 ?
O1_4 O2_4 1.744(16) 2_767 ?
O1_4 O3_4 1.755(17) 2_767 ?
O1_4 O4_4 1.809(15) 2_767 ?
O2_4 O3_4 1.704(16) 2_767 ?
O2_4 O4_4 1.753(17) 2_767 ?
O3_4 O4_4 1.779(16) 2_767 ?

loop_
_geom_torsion_atom_site_label_1
_geom_torsion_atom_site_label_2
_geom_torsion_atom_site_label_3
_geom_torsion_atom_site_label_4
_geom_torsion
_geom_torsion_site_symmetry_1
_geom_torsion_site_symmetry_2
_geom_torsion_site_symmetry_3
_geom_torsion_site_symmetry_4
_geom_torsion_publ_flag
Ag1_1 P1_1 C4_1 C3_1 -7.3(15) . . . . ?
Ag1_1 P1_1 C4_1 C5_1 172.3(13) . . . . ?
Ag1_1 P1_1 C10_1 C9_1 106.5(10) . . . . ?
Ag1_1 P1_1 C10_1 C11_1 -72.8(11) . . . . ?
Ag1_1 P1_1 C27_1 C26_1 -48.9(12) . . . . ?
Ag1_1 P3_1 C31_1 C30_1 107.7(10) . . . . ?
Ag1_1 P3_1 C31_1 C32_1 -65.3(11) . . . . ?
Ag1_1 P3_1 C37_1 C36_1 -179.2(11) . . . . ?
Ag1_1 P3_1 C37_1 C38_1 8.9(17) . . . . ?
Ag1_1 P3_1 C54_1 C53_1 -44.8(8) . . . . ?
Ag2_1 P2_1 C16_1 C15_1 -111.8(7) . . . . ?
Ag2_1 P2_1 C16_1 C17_1 69.4(7) . . . . ?
Ag2_1 P2_1 C22_1 C21_1 162.9(10) . . . . ?
Ag2_1 P2_1 C22_1 C23_1 -16.6(13) . . . . ?
Ag2_1 P2_1 C25_1 C26_1 -46.2(12) . . . . ?
Ag2_1 P4_1 C43_1 C42_1 18.8(10) . . . . ?
Ag2_1 P4_1 C43_1 C44_1 -162.7(9) . . . . ?
Ag2_1 P4_1 C49_1 C48_1 -172.7(8) . . . . ?
Ag2_1 P4_1 C49_1 C50_1 1.3(10) . . . . ?
Ag2_1 P4_1 C52_1 C53_1 66.1(7) . . . . ?
P1_1 C4_1 C5_1 C6_1 -179.9(16) . . . . ?
P1_1 C10_1 C11_1 C12_1 -178.4(13) . . . . ?
P2_1 C16_1 C17_1 C18_1 178.9(9) . . . . ?
P2_1 C22_1 C23_1 C24_1 177.7(13) . . . . ?
P2_1 C25_1 C26_1 C27_1 -174.6(9) . . . . ?
P3_1 C31_1 C32_1 C33_1 171.7(11) . . . . ?
P3_1 C37_1 C38_1 C39_1 173.2(18) . . . . ?
P4_1 C43_1 C44_1 C45_1 -177.1(11) . . . . ?
P4_1 C49_1 C50_1 C51_1 -172.5(10) . . . . ?
P4_1 C52_1 C53_1 C54_1 -156.4(8) . . . . ?
C1_1 C2_1 C3_1 C4_1 -1(3) . . . . ?
C2_1 C1_1 C6_1 C5_1 -3(4) . . . . ?
C2_1 C3_1 C4_1 P1_1 179.8(13) . . . . ?
C2_1 C3_1 C4_1 C5_1 0(3) . . . . ?
C3_1 C4_1 C5_1 C6_1 0(3) . . . . ?
C4_1 P1_1 C10_1 C9_1 -18.6(12) . . . . ?
C4_1 P1_1 C10_1 C11_1 162.2(11) . . . . ?
C4_1 P1_1 C27_1 C26_1 76.7(11) . . . . ?
C4_1 C5_1 C6_1 C1_1 1(3) . . . . ?
C6_1 C1_1 C2_1 C3_1 3(4) . . . . ?
C7_1 C8_1 C9_1 C10_1 -4(2) . . . . ?
C8_1 C7_1 C12_1 C11_1 -3(3) . . . . ?
C8_1 C9_1 C10_1 P1_1 -178.9(10) . . . . ?
C8_1 C9_1 C10_1 C11_1 0(2) . . . . ?
C9_1 C10_1 C11_1 C12_1 2(2) . . . . ?
C10_1 P1_1 C4_1 C3_1 117.0(13) . . . . ?
C10_1 P1_1 C4_1 C5_1 -63.4(16) . . . . ?
C10_1 P1_1 C27_1 C26_1 -171.3(10) . . . . ?
C10_1 C11_1 C12_1 C7_1 -1(3) . . . . ?
C12_1 C7_1 C8_1 C9_1 6(3) . . . . ?
C13_1 C14_1 C15_1 C16_1 0.0 . . . . ?
C14_1 C13_1 C18_1 C17_1 0.0 . . . . ?
C14_1 C15_1 C16_1 P2_1 -178.8(9) . . . . ?
C14_1 C15_1 C16_1 C17_1 0.0 . . . . ?
C15_1 C16_1 C17_1 C18_1 0.0 . . . . ?
C16_1 P2_1 C22_1 C21_1 -62.1(12) . . . . ?
C16_1 P2_1 C22_1 C23_1 118.5(12) . . . . ?
C16_1 P2_1 C25_1 C26_1 -178.6(11) . . . . ?
C16_1 C17_1 C18_1 C13_1 0.0 . . . . ?
C18_1 C13_1 C14_1 C15_1 0.0 . . . . ?
C19_1 C20_1 C21_1 C22_1 -3(3) . . . . ?
C20_1 C19_1 C24_1 C23_1 1(3) . . . . ?
C20_1 C21_1 C22_1 P2_1 -176.3(12) . . . . ?
C20_1 C21_1 C22_1 C23_1 3(2) . . . . ?
C21_1 C22_1 C23_1 C24_1 -2(2) . . . . ?
C22_1 P2_1 C16_1 C15_1 121.8(8) . . . . ?
C22_1 P2_1 C16_1 C17_1 -57.1(8) . . . . ?
C22_1 P2_1 C25_1 C26_1 71.6(12) . . . . ?
C22_1 C23_1 C24_1 C19_1 0(3) . . . . ?
C24_1 C19_1 C20_1 C21_1 0(3) . . . . ?
C25_1 P2_1 C16_1 C15_1 9.5(9) . . . . ?
C25_1 P2_1 C16_1 C17_1 -169.3(8) . . . . ?
C25_1 P2_1 C22_1 C21_1 47.0(13) . . . . ?
C25_1 P2_1 C22_1 C23_1 -132.4(12) . . . . ?
C25_1 C26_1 C27_1 P1_1 -85.4(15) . . . . ?
C27_1 P1_1 C4_1 C3_1 -133.4(13) . . . . ?
C27_1 P1_1 C4_1 C5_1 46.3(16) . . . . ?
C27_1 P1_1 C10_1 C9_1 -129.8(11) . . . . ?
C27_1 P1_1 C10_1 C11_1 50.9(12) . . . . ?
C28_1 C29_1 C30_1 C31_1 -1(2) . . . . ?
C29_1 C28_1 C33_1 C32_1 -1(2) . . . . ?
C29_1 C30_1 C31_1 P3_1 -171.4(11) . . . . ?
C29_1 C30_1 C31_1 C32_1 2(2) . . . . ?
C30_1 C31_1 C32_1 C33_1 -2(2) . . . . ?
C31_1 P3_1 C37_1 C36_1 -58.3(14) . . . . ?
C31_1 P3_1 C37_1 C38_1 129.8(15) . . . . ?
C31_1 P3_1 C54_1 C53_1 -162.6(7) . . . . ?
C31_1 C32_1 C33_1 C28_1 1(2) . . . . ?
C33_1 C28_1 C29_1 C30_1 1(2) . . . . ?
C34_1 C35_1 C36_1 C37_1 2(3) . . . . ?
C35_1 C34_1 C39_1 C38_1 -7(5) . . . . ?
C35_1 C36_1 C37_1 P3_1 -176.8(13) . . . . ?
C35_1 C36_1 C37_1 C38_1 -5(3) . . . . ?
C36_1 C37_1 C38_1 C39_1 1(3) . . . . ?
C37_1 P3_1 C31_1 C30_1 -20.2(12) . . . . ?
C37_1 P3_1 C31_1 C32_1 166.7(10) . . . . ?
C37_1 P3_1 C54_1 C53_1 83.1(9) . . . . ?
C37_1 C38_1 C39_1 C34_1 5(4) . . . . ?
C39_1 C34_1 C35_1 C36_1 4(4) . . . . ?
C40_1 C41_1 C42_1 C43_1 0(2) . . . . ?
C41_1 C40_1 C45_1 C44_1 2(3) . . . . ?
C41_1 C42_1 C43_1 P4_1 178.3(10) . . . . ?
C41_1 C42_1 C43_1 C44_1 -0.3(18) . . . . ?
C42_1 C43_1 C44_1 C45_1 1.5(19) . . . . ?
C43_1 P4_1 C49_1 C48_1 -52.6(10) . . . . ?
C43_1 P4_1 C49_1 C50_1 121.5(10) . . . . ?
C43_1 P4_1 C52_1 C53_1 -57.3(8) . . . . ?
C43_1 C44_1 C45_1 C40_1 -2(2) . . . . ?
C45_1 C40_1 C41_1 C42_1 -1(2) . . . . ?
C46_1 C47_1 C48_1 C49_1 2(2) . . . . ?
C47_1 C46_1 C51_1 C50_1 2(2) . . . . ?
C47_1 C48_1 C49_1 P4_1 172.3(9) . . . . ?
C47_1 C48_1 C49_1 C50_1 -1.7(17) . . . . ?
C48_1 C49_1 C50_1 C51_1 1.6(19) . . . . ?
C49_1 P4_1 C43_1 C42_1 -101.0(9) . . . . ?
C49_1 P4_1 C43_1 C44_1 77.5(10) . . . . ?
C49_1 P4_1 C52_1 C53_1 -168.7(7) . . . . ?
C49_1 C50_1 C51_1 C46_1 -2(2) . . . . ?
C51_1 C46_1 C47_1 C48_1 -2(2) . . . . ?
C52_1 P4_1 C43_1 C42_1 144.6(9) . . . . ?
C52_1 P4_1 C43_1 C44_1 -36.9(11) . . . . ?
C52_1 P4_1 C49_1 C48_1 59.5(10) . . . . ?
C52_1 P4_1 C49_1 C50_1 -126.5(9) . . . . ?
C52_1 C53_1 C54_1 P3_1 -175.8(8) . . . . ?
C54_1 P3_1 C31_1 C30_1 -132.7(11) . . . . ?
C54_1 P3_1 C31_1 C32_1 54.2(11) . . . . ?
C54_1 P3_1 C37_1 C36_1 58.3(14) . . . . ?
C54_1 P3_1 C37_1 C38_1 -113.6(15) . . . . ?
Ag1_2 P1_2 C4_2 C3_2 -33.3(18) 2_676 . . . ?
Ag1_2 P1_2 C4_2 C5_2 144.3(19) 2_676 . . . ?
Ag1_2 P1_2 C10_2 C9_2 126.4(14) 2_676 . . . ?
Ag1_2 P1_2 C10_2 C11_2 -41.3(18) 2_676 . . . ?
Ag1_2 P1_2 C27_2 C26_2 41.3(11) 2_676 . . . ?
Ag1_2 P2_2 C16_2 C15_2 -73.2(11) . . . . ?
Ag1_2 P2_2 C16_2 C17_2 100.8(11) . . . . ?
Ag1_2 P2_2 C22_2 C21_2 0.6(15) . . . . ?
Ag1_2 P2_2 C22_2 C23_2 -179.4(11) . . . . ?
Ag1_2 P2_2 C25_2 C26_2 -60.8(10) . . . . ?
P1_2 C4_2 C5_2 C6_2 177(2) . . . . ?
P1_2 C10_2 C11_2 C12_2 -179.4(16) . . . . ?
P2_2 C16_2 C17_2 C18_2 -175.8(11) . . . . ?
P2_2 C22_2 C23_2 C24_2 -175.5(14) . . . . ?
P2_2 C25_2 C26_2 C27_2 -176.3(10) . . . . ?
C1_2 C2_2 C3_2 C4_2 0(4) . . . . ?
C2_2 C1_2 C6_2 C5_2 -5(5) . . . . ?
C2_2 C3_2 C4_2 P1_2 180(2) . . . . ?
C2_2 C3_2 C4_2 C5_2 2(4) . . . . ?
C3_2 C4_2 C5_2 C6_2 -5(4) . . . . ?
C4_2 P1_2 C10_2 C9_2 -2.7(18) . . . . ?
C4_2 P1_2 C10_2 C11_2 -170.4(17) . . . . ?
C4_2 P1_2 C27_2 C26_2 166.9(12) . . . . ?
C4_2 C5_2 C6_2 C1_2 6(4) . . . . ?
C6_2 C1_2 C2_2 C3_2 3(5) . . . . ?
C7_2 C8_2 C9_2 C10_2 -3(3) . . . . ?
C8_2 C7_2 C12_2 C11_2 -1(4) . . . . ?
C8_2 C9_2 C10_2 P1_2 -174.1(16) . . . . ?
C8_2 C9_2 C10_2 C11_2 -6(3) . . . . ?
C9_2 C10_2 C11_2 C12_2 12(3) . . . . ?
C10_2 P1_2 C4_2 C3_2 95.0(17) . . . . ?
C10_2 P1_2 C4_2 C5_2 -87(2) . . . . ?
C10_2 P1_2 C27_2 C26_2 -83.0(12) . . . . ?
C10_2 C11_2 C12_2 C7_2 -9(3) . . . . ?
C12_2 C7_2 C8_2 C9_2 7(4) . . . . ?
C13_2 C14_2 C15_2 C16_2 -1(2) . . . . ?
C14_2 C13_2 C18_2 C17_2 1(3) . . . . ?
C14_2 C15_2 C16_2 P2_2 176.7(11) . . . . ?
C14_2 C15_2 C16_2 C17_2 3(2) . . . . ?
C15_2 C16_2 C17_2 C18_2 -2(2) . . . . ?
C16_2 P2_2 C22_2 C21_2 124.2(13) . . . . ?
C16_2 P2_2 C22_2 C23_2 -55.9(14) . . . . ?
C16_2 P2_2 C25_2 C26_2 179.6(10) . . . . ?
C16_2 C17_2 C18_2 C13_2 0(2) . . . . ?
C18_2 C13_2 C14_2 C15_2 0(3) . . . . ?
C19_2 C20_2 C21_2 C22_2 -3(3) . . . . ?
C20_2 C19_2 C24_2 C23_2 -8(3) . . . . ?
C20_2 C21_2 C22_2 P2_2 176.5(14) . . . . ?
C20_2 C21_2 C22_2 C23_2 -4(2) . . . . ?
C21_2 C22_2 C23_2 C24_2 4(3) . . . . ?
C22_2 P2_2 C16_2 C15_2 158.0(11) . . . . ?
C22_2 P2_2 C16_2 C17_2 -28.0(13) . . . . ?
C22_2 P2_2 C25_2 C26_2 69.0(11) . . . . ?
C22_2 C23_2 C24_2 C19_2 1(3) . . . . ?
C24_2 C19_2 C20_2 C21_2 9(3) . . . . ?
C25_2 P2_2 C16_2 C15_2 51.0(12) . . . . ?
C25_2 P2_2 C16_2 C17_2 -135.0(11) . . . . ?
C25_2 P2_2 C22_2 C21_2 -128.0(13) . . . . ?
C25_2 P2_2 C22_2 C23_2 52.0(14) . . . . ?
C25_2 C26_2 C27_2 P1_2 -169.4(10) . . . . ?
C27_2 P1_2 C4_2 C3_2 -153.4(16) . . . . ?
C27_2 P1_2 C4_2 C5_2 24(2) . . . . ?
C27_2 P1_2 C10_2 C9_2 -114.1(16) . . . . ?
C27_2 P1_2 C10_2 C11_2 78.2(17) . . . . ?
O1_3 Mo3_3 O11_3 Mo4_3 -13.5(6) 2_666 . . . ?
O1_3 Mo3_3 O21_3 Mo6_3 35.6(9) 2_666 . . . ?
O1_3 P1_3 O2_3 Mo2_3 -174.4(7) . . . . ?
O1_3 P1_3 O2_3 Mo2_3 5.6(7) 2_666 . . . ?
O1_3 P1_3 O2_3 Mo6_3 57.4(8) . . . 2_666 ?
O1_3 P1_3 O2_3 Mo6_3 -122.6(8) 2_666 . . 2_666 ?
O1_3 P1_3 O2_3 O1_3 180.003(6) . . . 2_666 ?
O1_3 P1_3 O3_3 Mo3_3 -174.5(7) . . . . ?
O1_3 P1_3 O3_3 Mo3_3 5.5(7) 2_666 . . . ?
O1_3 P1_3 O3_3 O1_3 179.999(6) . . . 2_666 ?
O1_3 P1_3 O4_3 Mo4_3 -172.8(7) . . . . ?
O1_3 P1_3 O4_3 Mo4_3 7.2(7) 2_666 . . . ?
O1_3 P1_3 O4_3 Mo5_3 -45.1(8) . . . 2_666 ?
O1_3 P1_3 O4_3 Mo5_3 134.9(8) 2_666 . . 2_666 ?
O1_3 P1_3 O4_3 O1_3 179.998(1) . . . 2_666 ?
O2_3 Mo2_3 O13_3 Mo3_3 -36.6(7) . . . . ?
O2_3 Mo2_3 O16_3 Mo1_3 8.6(10) . . . . ?
O2_3 Mo6_3 O18_3 Mo2_3 -7.9(7) 2_666 . . 2_666 ?
O2_3 Mo6_3 O22_3 Mo5_3 39.8(11) 2_666 . . . ?
O2_3 P1_3 O1_3 Mo3_3 -54.5(9) . . . 2_666 ?
O2_3 P1_3 O1_3 Mo3_3 125.5(9) 2_666 . . 2_666 ?
O2_3 P1_3 O1_3 O2_3 180.001(5) . . . 2_666 ?
O2_3 P1_3 O1_3 O3_3 120.7(8) 2_666 . . 2_666 ?
O2_3 P1_3 O1_3 O3_3 -59.3(8) . . . 2_666 ?
O2_3 P1_3 O1_3 O4_3 -117.1(7) 2_666 . . 2_666 ?
O2_3 P1_3 O1_3 O4_3 62.9(7) . . . 2_666 ?
O2_3 P1_3 O3_3 Mo3_3 59.8(9) . . . . ?
O2_3 P1_3 O3_3 Mo3_3 -120.1(9) 2_666 . . . ?
O2_3 P1_3 O3_3 O1_3 -125.7(7) 2_666 . . 2_666 ?
O2_3 P1_3 O3_3 O1_3 54.3(7) . . . 2_666 ?
O2_3 P1_3 O4_3 Mo4_3 130.3(8) 2_666 . . . ?
O2_3 P1_3 O4_3 Mo4_3 -49.7(8) . . . . ?
O2_3 P1_3 O4_3 Mo5_3 77.9(7) . . . 2_666 ?
O2_3 P1_3 O4_3 Mo5_3 -102.1(7) 2_666 . . 2_666 ?
O2_3 P1_3 O4_3 O1_3 123.0(6) 2_666 . . 2_666 ?
O2_3 P1_3 O4_3 O1_3 -57.0(6) . . . 2_666 ?
O3_3 Mo3_3 O11_3 Mo4_3 -38.1(7) . . . . ?
O3_3 Mo3_3 O21_3 Mo6_3 10.3(8) . . . . ?
O3_3 P1_3 O1_3 Mo3_3 -175.2(6) . . . 2_666 ?
O3_3 P1_3 O1_3 Mo3_3 4.8(6) 2_666 . . 2_666 ?
O3_3 P1_3 O1_3 O2_3 -120.7(8) 2_666 . . 2_666 ?
O3_3 P1_3 O1_3 O2_3 59.3(8) . . . 2_666 ?
O3_3 P1_3 O1_3 O3_3 180.002(6) . . . 2_666 ?
O3_3 P1_3 O1_3 O4_3 -57.9(8) . . . 2_666 ?
O3_3 P1_3 O1_3 O4_3 122.1(8) 2_666 . . 2_666 ?
O3_3 P1_3 O2_3 Mo2_3 -45.7(9) . . . . ?
O3_3 P1_3 O2_3 Mo2_3 134.3(9) 2_666 . . . ?
O3_3 P1_3 O2_3 Mo6_3 6.1(6) 2_666 . . 2_666 ?
O3_3 P1_3 O2_3 Mo6_3 -173.9(6) . . . 2_666 ?
O3_3 P1_3 O2_3 O1_3 -51.3(7) . . . 2_666 ?
O3_3 P1_3 O2_3 O1_3 128.7(7) 2_666 . . 2_666 ?
O3_3 P1_3 O4_3 Mo4_3 -122.5(9) 2_666 . . . ?
O3_3 P1_3 O4_3 Mo4_3 57.5(9) . . . . ?
O3_3 P1_3 O4_3 Mo5_3 -174.8(6) . . . 2_666 ?
O3_3 P1_3 O4_3 Mo5_3 5.2(6) 2_666 . . 2_666 ?
O3_3 P1_3 O4_3 O1_3 -129.7(7) 2_666 . . 2_666 ?
O3_3 P1_3 O4_3 O1_3 50.3(7) . . . 2_666 ?
O4_3 Mo4_3 O15_3 Mo2_3 -34.8(6) . . . . ?
O4_3 Mo5_3 O5_3 Mo3_3 34.1(8) 2_666 . . . ?
O4_3 Mo5_3 O7_3 Mo1_3 -4.7(10) 2_666 . . . ?
O4_3 P1_3 O1_3 Mo3_3 62.6(9) . . . 2_666 ?
O4_3 P1_3 O1_3 Mo3_3 -117.4(9) 2_666 . . 2_666 ?
O4_3 P1_3 O1_3 O2_3 -62.8(7) . . . 2_666 ?
O4_3 P1_3 O1_3 O2_3 117.1(7) 2_666 . . 2_666 ?
O4_3 P1_3 O1_3 O3_3 -122.1(8) 2_666 . . 2_666 ?
O4_3 P1_3 O1_3 O3_3 57.9(8) . . . 2_666 ?
O4_3 P1_3 O1_3 O4_3 180.003(1) . . . 2_666 ?
O4_3 P1_3 O2_3 Mo2_3 61.6(8) . . . . ?
O4_3 P1_3 O2_3 Mo2_3 -118.4(8) 2_666 . . . ?
O4_3 P1_3 O2_3 Mo6_3 113.5(7) 2_666 . . 2_666 ?
O4_3 P1_3 O2_3 Mo6_3 -66.5(7) . . . 2_666 ?
O4_3 P1_3 O2_3 O1_3 -124.0(7) 2_666 . . 2_666 ?
O4_3 P1_3 O2_3 O1_3 56.0(7) . . . 2_666 ?
O4_3 P1_3 O3_3 Mo3_3 133.2(9) 2_666 . . . ?
O4_3 P1_3 O3_3 Mo3_3 -46.8(9) . . . . ?
O4_3 P1_3 O3_3 O1_3 127.7(7) 2_666 . . 2_666 ?
O4_3 P1_3 O3_3 O1_3 -52.3(7) . . . 2_666 ?
O5_3 Mo3_3 O11_3 Mo4_3 -10.6(13) . . . . ?
O5_3 Mo3_3 O21_3 Mo6_3 -52.5(10) . . . . ?
O5_3 Mo5_3 O7_3 Mo1_3 -101.7(12) . . . . ?
O6_3 Mo5_3 O5_3 Mo3_3 -153.9(8) . . . . ?
O6_3 Mo5_3 O7_3 Mo1_3 153.0(12) . . . . ?
O7_3 Mo1_3 O9_3 Mo4_3 54.3(9) . . . 2_666 ?
O7_3 Mo1_3 O19_3 Mo6_3 8(2) . . . 2_666 ?
O7_3 Mo5_3 O5_3 Mo3_3 101.6(8) . . . . ?
O8_3 Mo4_3 O15_3 Mo2_3 -99.3(7) 2_666 . . . ?
O8_3 Mo5_3 O5_3 Mo3_3 4.5(15) . . . . ?
O8_3 Mo5_3 O7_3 Mo1_3 52.1(13) . . . . ?
O9_3 Mo1_3 O19_3 Mo6_3 103.4(14) . . . 2_666 ?
O9_3 Mo4_3 O15_3 Mo2_3 -2.1(12) 2_666 . . . ?
O10_3 Mo4_3 O15_3 Mo2_3 155.1(6) . . . . ?
O11_3 Mo3_3 O21_3 Mo6_3 102.7(9) . . . . ?
O11_3 Mo4_3 O15_3 Mo2_3 54.3(6) . . . . ?
O12_3 Mo3_3 O11_3 Mo4_3 151.1(7) . . . . ?
O12_3 Mo3_3 O21_3 Mo6_3 -154.2(9) . . . . ?
O13_3 Mo2_3 O16_3 Mo1_3 102.4(11) . . . . ?
O13_3 Mo3_3 O11_3 Mo4_3 50.4(6) . . . . ?
O13_3 Mo3_3 O21_3 Mo6_3 5.3(16) . . . . ?
O14_3 Mo2_3 O13_3 Mo3_3 152.7(7) . . . . ?
O14_3 Mo2_3 O16_3 Mo1_3 -154.7(11) . . . . ?
O15_3 Mo2_3 O13_3 Mo3_3 53.0(6) . . . . ?
O15_3 Mo2_3 O16_3 Mo1_3 7.5(19) . . . . ?
O16_3 Mo1_3 O9_3 Mo4_3 -4.8(17) . . . 2_666 ?
O16_3 Mo1_3 O19_3 Mo6_3 -51.5(14) . . . 2_666 ?
O16_3 Mo2_3 O13_3 Mo3_3 -102.2(8) . . . . ?
O17_3 Mo1_3 O9_3 Mo4_3 155.8(8) . . . 2_666 ?
O17_3 Mo1_3 O19_3 Mo6_3 -151.2(13) . . . 2_666 ?
O18_3 Mo2_3 O13_3 Mo3_3 -6.4(13) 2_666 . . . ?
O18_3 Mo2_3 O16_3 Mo1_3 -52.1(12) 2_666 . . . ?
O18_3 Mo6_3 O22_3 Mo5_3 101.0(11) . . . . ?
O19_3 Mo1_3 O9_3 Mo4_3 -100.4(9) . . . 2_666 ?
O19_3 Mo6_3 O18_3 Mo2_3 53.3(9) 2_666 . . 2_666 ?
O19_3 Mo6_3 O22_3 Mo5_3 4(2) 2_666 . . . ?
O20_3 Mo6_3 O18_3 Mo2_3 153.2(9) . . . 2_666 ?
O20_3 Mo6_3 O22_3 Mo5_3 -154.8(10) . . . . ?
O21_3 Mo3_3 O11_3 Mo4_3 -104.2(8) . . . . ?
O21_3 Mo6_3 O18_3 Mo2_3 -2.8(17) . . . 2_666 ?
O21_3 Mo6_3 O22_3 Mo5_3 -54.6(11) . . . . ?
O22_3 Mo5_3 O5_3 Mo3_3 -53.9(8) . . . . ?
O22_3 Mo5_3 O7_3 Mo1_3 -7(2) . . . . ?
O22_3 Mo6_3 O18_3 Mo2_3 -102.3(9) . . . 2_666 ?
O1_4 Mo4_4 O17_4 Mo5_4 8.9(8) . . . . ?
O1_4 Mo4_4 O22_4 Mo1_4 -36.9(9) . . . . ?
O1_4 Mo5_4 O19_4 Mo3_4 -36.2(9) . . . 2_767 ?
O1_4 Mo5_4 O20_4 Mo6_4 7.2(8) . . . . ?
O1_4 Mo6_4 O11_4 Mo2_4 -36.3(10) . . . 2_767 ?
O1_4 Mo6_4 O16_4 Mo4_4 9.5(8) . . . . ?
O1_4 P1_4 O2_4 Mo1_4 124.3(8) 2_767 . . 2_767 ?
O1_4 P1_4 O2_4 Mo1_4 -55.7(8) . . . 2_767 ?
O1_4 P1_4 O2_4 Mo3_4 -114.7(9) 2_767 . . 2_767 ?
O1_4 P1_4 O2_4 Mo3_4 65.3(9) . . . 2_767 ?
O1_4 P1_4 O2_4 Mo4_4 5.2(6) 2_767 . . 2_767 ?
O1_4 P1_4 O2_4 Mo4_4 -174.8(6) . . . 2_767 ?
O1_4 P1_4 O2_4 O1_4 179.997(6) . . . 2_767 ?
O1_4 P1_4 O2_4 O3_4 59.0(7) . . . 2_767 ?
O1_4 P1_4 O2_4 O3_4 -121.0(7) 2_767 . . 2_767 ?
O1_4 P1_4 O2_4 O4_4 -61.6(7) . . . 2_767 ?
O1_4 P1_4 O2_4 O4_4 118.4(7) 2_767 . . 2_767 ?
O1_4 P1_4 O3_4 Mo2_4 -112.3(8) 2_767 . . 2_767 ?
O1_4 P1_4 O3_4 Mo2_4 67.7(8) . . . 2_767 ?
O1_4 P1_4 O3_4 Mo3_4 -52.3(9) . . . . ?
O1_4 P1_4 O3_4 Mo3_4 127.7(9) 2_767 . . . ?
O1_4 P1_4 O3_4 Mo5_4 -174.8(6) . . . 2_767 ?
O1_4 P1_4 O3_4 Mo5_4 5.2(6) 2_767 . . 2_767 ?
O1_4 P1_4 O3_4 O1_4 180.002(3) . . . 2_767 ?
O1_4 P1_4 O3_4 O2_4 121.2(7) 2_767 . . 2_767 ?
O1_4 P1_4 O3_4 O2_4 -58.8(7) . . . 2_767 ?
O1_4 P1_4 O3_4 O4_4 -117.5(7) 2_767 . . 2_767 ?
O1_4 P1_4 O3_4 O4_4 62.5(7) . . . 2_767 ?
O1_4 P1_4 O4_4 Mo1_4 -113.5(8) 2_767 . . . ?
O1_4 P1_4 O4_4 Mo1_4 66.5(8) . . . . ?
O1_4 P1_4 O4_4 Mo2_4 -56.0(8) . . . . ?
O1_4 P1_4 O4_4 Mo2_4 124.0(8) 2_767 . . . ?
O1_4 P1_4 O4_4 Mo6_4 5.6(6) 2_767 . . 2_767 ?
O1_4 P1_4 O4_4 Mo6_4 -174.4(6) . . . 2_767 ?
O1_4 P1_4 O4_4 O1_4 180.001(8) . . . 2_767 ?
O1_4 P1_4 O4_4 O2_4 60.5(7) . . . 2_767 ?
O1_4 P1_4 O4_4 O2_4 -119.5(7) 2_767 . . 2_767 ?
O1_4 P1_4 O4_4 O3_4 118.5(7) 2_767 . . 2_767 ?
O1_4 P1_4 O4_4 O3_4 -61.5(7) . . . 2_767 ?
O2_4 Mo1_4 O5_4 Mo3_4 -7.8(7) 2_767 . . . ?
O2_4 Mo3_4 O12_4 Mo2_4 34.3(9) 2_767 . . 2_767 ?
O2_4 Mo3_4 O14_4 Mo4_4 -6.0(7) 2_767 . . . ?
O2_4 Mo4_4 O17_4 Mo5_4 36.8(10) 2_767 . . . ?
O2_4 Mo4_4 O22_4 Mo1_4 -8.5(8) 2_767 . . . ?
O2_4 P1_4 O1_4 Mo4_4 -174.6(7) . . . . ?
O2_4 P1_4 O1_4 Mo4_4 5.4(7) 2_767 . . . ?
O2_4 P1_4 O1_4 Mo5_4 -52.6(8) . . . . ?
O2_4 P1_4 O1_4 Mo5_4 127.4(8) 2_767 . . . ?
O2_4 P1_4 O1_4 Mo6_4 66.1(8) . . . . ?
O2_4 P1_4 O1_4 Mo6_4 -113.9(8) 2_767 . . . ?
O2_4 P1_4 O1_4 O2_4 180.001(6) . . . 2_767 ?
O2_4 P1_4 O1_4 O3_4 122.1(7) 2_767 . . 2_767 ?
O2_4 P1_4 O1_4 O3_4 -57.9(7) . . . 2_767 ?
O2_4 P1_4 O1_4 O4_4 60.3(7) . . . 2_767 ?
O2_4 P1_4 O1_4 O4_4 -119.7(7) 2_767 . . 2_767 ?
O2_4 P1_4 O3_4 Mo2_4 126.5(9) 2_767 . . 2_767 ?
O2_4 P1_4 O3_4 Mo2_4 -53.5(9) . . . 2_767 ?
O2_4 P1_4 O3_4 Mo3_4 -173.6(7) . . . . ?
O2_4 P1_4 O3_4 Mo3_4 6.4(7) 2_767 . . . ?
O2_4 P1_4 O3_4 Mo5_4 63.9(9) . . . 2_767 ?
O2_4 P1_4 O3_4 Mo5_4 -116.1(9) 2_767 . . 2_767 ?
O2_4 P1_4 O3_4 O1_4 58.8(7) . . . 2_767 ?
O2_4 P1_4 O3_4 O1_4 -121.2(7) 2_767 . . 2_767 ?
O2_4 P1_4 O3_4 O2_4 179.999(11) . . . 2_767 ?
O2_4 P1_4 O3_4 O4_4 121.2(7) 2_767 . . 2_767 ?
O2_4 P1_4 O3_4 O4_4 -58.8(7) . . . 2_767 ?
O2_4 P1_4 O4_4 Mo1_4 6.0(6) 2_767 . . . ?
O2_4 P1_4 O4_4 Mo1_4 -174.0(6) . . . . ?
O2_4 P1_4 O4_4 Mo2_4 -116.5(8) 2_767 . . . ?
O2_4 P1_4 O4_4 Mo2_4 63.5(8) . . . . ?
O2_4 P1_4 O4_4 Mo6_4 125.1(8) 2_767 . . 2_767 ?
O2_4 P1_4 O4_4 Mo6_4 -54.9(8) . . . 2_767 ?
O2_4 P1_4 O4_4 O1_4 -60.5(7) . . . 2_767 ?
O2_4 P1_4 O4_4 O1_4 119.5(7) 2_767 . . 2_767 ?
O2_4 P1_4 O4_4 O2_4 180.000(19) . . . 2_767 ?
O2_4 P1_4 O4_4 O3_4 58.0(7) . . . 2_767 ?
O2_4 P1_4 O4_4 O3_4 -122.0(7) 2_767 . . 2_767 ?
O3_4 Mo2_4 O8_4 Mo1_4 35.2(10) 2_767 . . . ?
O3_4 Mo2_4 O9_4 Mo5_4 -10.0(8) 2_767 . . . ?
O3_4 Mo3_4 O12_4 Mo2_4 6.9(8) . . . 2_767 ?
O3_4 Mo3_4 O14_4 Mo4_4 -32.8(9) . . . . ?
O3_4 Mo5_4 O19_4 Mo3_4 -9.0(8) 2_767 . . 2_767 ?
O3_4 Mo5_4 O20_4 Mo6_4 36.0(10) 2_767 . . . ?
O3_4 P1_4 O1_4 Mo4_4 63.2(8) . . . . ?
O3_4 P1_4 O1_4 Mo4_4 -116.7(8) 2_767 . . . ?
O3_4 P1_4 O1_4 Mo5_4 5.2(6) 2_767 . . . ?
O3_4 P1_4 O1_4 Mo5_4 -174.8(6) . . . . ?
O3_4 P1_4 O1_4 Mo6_4 -56.1(8) . . . . ?
O3_4 P1_4 O1_4 Mo6_4 123.9(8) 2_767 . . . ?
O3_4 P1_4 O1_4 O2_4 -122.1(7) 2_767 . . 2_767 ?
O3_4 P1_4 O1_4 O2_4 57.9(7) . . . 2_767 ?
O3_4 P1_4 O1_4 O3_4 179.997(3) . . . 2_767 ?
O3_4 P1_4 O1_4 O4_4 -61.8(7) . . . 2_767 ?
O3_4 P1_4 O1_4 O4_4 118.2(7) 2_767 . . 2_767 ?
O3_4 P1_4 O2_4 Mo1_4 65.3(9) . . . 2_767 ?
O3_4 P1_4 O2_4 Mo1_4 -114.7(9) 2_767 . . 2_767 ?
O3_4 P1_4 O2_4 Mo3_4 -173.7(7) . . . 2_767 ?
O3_4 P1_4 O2_4 Mo3_4 6.3(7) 2_767 . . 2_767 ?
O3_4 P1_4 O2_4 Mo4_4 126.2(9) 2_767 . . 2_767 ?
O3_4 P1_4 O2_4 Mo4_4 -53.7(9) . . . 2_767 ?
O3_4 P1_4 O2_4 O1_4 121.0(7) 2_767 . . 2_767 ?
O3_4 P1_4 O2_4 O1_4 -59.0(7) . . . 2_767 ?
O3_4 P1_4 O2_4 O3_4 180.003(10) . . . 2_767 ?
O3_4 P1_4 O2_4 O4_4 59.4(7) . . . 2_767 ?
O3_4 P1_4 O2_4 O4_4 -120.6(7) 2_767 . . 2_767 ?
O3_4 P1_4 O4_4 Mo1_4 -52.0(8) . . . . ?
O3_4 P1_4 O4_4 Mo1_4 128.0(8) 2_767 . . . ?
O3_4 P1_4 O4_4 Mo2_4 -174.5(6) . . . . ?
O3_4 P1_4 O4_4 Mo2_4 5.5(6) 2_767 . . . ?
O3_4 P1_4 O4_4 Mo6_4 67.1(8) . . . 2_767 ?
O3_4 P1_4 O4_4 Mo6_4 -112.9(8) 2_767 . . 2_767 ?
O3_4 P1_4 O4_4 O1_4 -118.5(7) 2_767 . . 2_767 ?
O3_4 P1_4 O4_4 O1_4 61.5(7) . . . 2_767 ?
O3_4 P1_4 O4_4 O2_4 122.0(7) 2_767 . . 2_767 ?
O3_4 P1_4 O4_4 O2_4 -58.0(7) . . . 2_767 ?
O3_4 P1_4 O4_4 O3_4 180.000(7) . . . 2_767 ?
O4_4 Mo1_4 O5_4 Mo3_4 -35.2(9) . . . . ?
O4_4 Mo2_4 O8_4 Mo1_4 7.6(8) . . . . ?
O4_4 Mo2_4 O9_4 Mo5_4 -39.8(10) . . . . ?
O4_4 Mo6_4 O11_4 Mo2_4 -7.1(9) 2_767 . . 2_767 ?
O4_4 Mo6_4 O16_4 Mo4_4 38.9(10) 2_767 . . . ?
O4_4 P1_4 O1_4 Mo4_4 125.0(8) 2_767 . . . ?
O4_4 P1_4 O1_4 Mo4_4 -55.0(8) . . . . ?
O4_4 P1_4 O1_4 Mo5_4 -113.0(8) 2_767 . . . ?
O4_4 P1_4 O1_4 Mo5_4 67.0(8) . . . . ?
O4_4 P1_4 O1_4 Mo6_4 -174.3(6) . . . . ?
O4_4 P1_4 O1_4 Mo6_4 5.7(6) 2_767 . . . ?
O4_4 P1_4 O1_4 O2_4 119.7(7) 2_767 . . 2_767 ?
O4_4 P1_4 O1_4 O2_4 -60.3(7) . . . 2_767 ?
O4_4 P1_4 O1_4 O3_4 61.8(7) . . . 2_767 ?
O4_4 P1_4 O1_4 O3_4 -118.2(7) 2_767 . . 2_767 ?
O4_4 P1_4 O1_4 O4_4 180.001(9) . . . 2_767 ?
O4_4 P1_4 O2_4 Mo1_4 -174.1(6) . . . 2_767 ?
O4_4 P1_4 O2_4 Mo1_4 5.9(6) 2_767 . . 2_767 ?
O4_4 P1_4 O2_4 Mo3_4 126.9(9) 2_767 . . 2_767 ?
O4_4 P1_4 O2_4 Mo3_4 -53.1(9) . . . 2_767 ?
O4_4 P1_4 O2_4 Mo4_4 66.9(8) . . . 2_767 ?
O4_4 P1_4 O2_4 Mo4_4 -113.1(8) 2_767 . . 2_767 ?
O4_4 P1_4 O2_4 O1_4 61.6(7) . . . 2_767 ?
O4_4 P1_4 O2_4 O1_4 -118.4(7) 2_767 . . 2_767 ?
O4_4 P1_4 O2_4 O3_4 120.6(7) 2_767 . . 2_767 ?
O4_4 P1_4 O2_4 O3_4 -59.4(7) . . . 2_767 ?
O4_4 P1_4 O2_4 O4_4 179.998(18) . . . 2_767 ?
O4_4 P1_4 O3_4 Mo2_4 5.3(6) 2_767 . . 2_767 ?
O4_4 P1_4 O3_4 Mo2_4 -174.7(6) . . . 2_767 ?
O4_4 P1_4 O3_4 Mo3_4 -114.8(9) 2_767 . . . ?
O4_4 P1_4 O3_4 Mo3_4 65.2(9) . . . . ?
O4_4 P1_4 O3_4 Mo5_4 -57.3(8) . . . 2_767 ?
O4_4 P1_4 O3_4 Mo5_4 122.7(8) 2_767 . . 2_767 ?
O4_4 P1_4 O3_4 O1_4 117.5(6) 2_767 . . 2_767 ?
O4_4 P1_4 O3_4 O1_4 -62.4(6) . . . 2_767 ?
O4_4 P1_4 O3_4 O2_4 58.8(7) . . . 2_767 ?
O4_4 P1_4 O3_4 O2_4 -121.2(7) 2_767 . . 2_767 ?
O4_4 P1_4 O3_4 O4_4 180.001(7) . . . 2_767 ?
O5_4 Mo3_4 O12_4 Mo2_4 1.4(17) . . . 2_767 ?
O5_4 Mo3_4 O14_4 Mo4_4 56.5(9) . . . . ?
O6_4 Mo1_4 O5_4 Mo3_4 153.6(8) . . . . ?
O7_4 Mo1_4 O5_4 Mo3_4 -101.1(9) 2_767 . . . ?
O7_4 Mo6_4 O11_4 Mo2_4 54.1(10) . . . 2_767 ?
O7_4 Mo6_4 O16_4 Mo4_4 8.6(18) . . . . ?
O8_4 Mo1_4 O5_4 Mo3_4 -4.1(16) . . . . ?
O8_4 Mo2_4 O9_4 Mo5_4 -104.3(10) . . . . ?
O9_4 Mo2_4 O8_4 Mo1_4 99.8(10) . . . . ?
O9_4 Mo5_4 O19_4 Mo3_4 51.8(9) . . . 2_767 ?
O9_4 Mo5_4 O20_4 Mo6_4 2.6(17) . . . . ?
O10_4 Mo2_4 O8_4 Mo1_4 -154.6(10) . . . . ?
O10_4 Mo2_4 O9_4 Mo5_4 149.8(9) . . . . ?
O11_4 Mo2_4 O8_4 Mo1_4 -53.6(10) 2_767 . . . ?
O11_4 Mo2_4 O9_4 Mo5_4 -9.6(17) 2_767 . . . ?
O11_4 Mo6_4 O16_4 Mo4_4 103.3(10) . . . . ?
O12_4 Mo2_4 O8_4 Mo1_4 4.3(18) 2_767 . . . ?
O12_4 Mo2_4 O9_4 Mo5_4 50.7(10) 2_767 . . . ?
O12_4 Mo3_4 O14_4 Mo4_4 -98.8(9) . . . . ?
O13_4 Mo3_4 O12_4 Mo2_4 -153.9(9) . . . 2_767 ?
O13_4 Mo3_4 O14_4 Mo4_4 155.8(8) . . . . ?
O14_4 Mo3_4 O12_4 Mo2_4 99.9(9) . . . 2_767 ?
O14_4 Mo4_4 O17_4 Mo5_4 9.2(17) . . . . ?
O14_4 Mo4_4 O22_4 Mo1_4 52.7(9) . . . . ?
O15_4 Mo4_4 O17_4 Mo5_4 -155.5(9) . . . . ?
O15_4 Mo4_4 O22_4 Mo1_4 152.1(9) . . . . ?
O16_4 Mo4_4 O17_4 Mo5_4 -53.0(10) . . . . ?
O16_4 Mo4_4 O22_4 Mo1_4 -3.9(17) . . . . ?
O16_4 Mo6_4 O11_4 Mo2_4 -102.5(10) . . . 2_767 ?
O17_4 Mo4_4 O22_4 Mo1_4 -102.9(9) . . . . ?
O17_4 Mo5_4 O19_4 Mo3_4 -4.5(16) . . . 2_767 ?
O17_4 Mo5_4 O20_4 Mo6_4 -54.4(10) . . . . ?
O18_4 Mo5_4 O19_4 Mo3_4 151.6(9) . . . 2_767 ?
O18_4 Mo5_4 O20_4 Mo6_4 -154.4(9) . . . . ?
O19_4 Mo3_4 O12_4 Mo2_4 -54.8(9) 2_767 . . 2_767 ?
O19_4 Mo3_4 O14_4 Mo4_4 0.2(16) 2_767 . . . ?
O19_4 Mo5_4 O20_4 Mo6_4 100.3(10) . . . . ?
O20_4 Mo5_4 O19_4 Mo3_4 -101.8(9) . . . 2_767 ?
O20_4 Mo6_4 O11_4 Mo2_4 -2.7(18) . . . 2_767 ?
O20_4 Mo6_4 O16_4 Mo4_4 -52.2(10) . . . . ?
O21_4 Mo6_4 O11_4 Mo2_4 152.4(10) . . . 2_767 ?
O21_4 Mo6_4 O16_4 Mo4_4 -152.0(9) . . . . ?
O22_4 Mo1_4 O5_4 Mo3_4 53.6(8) . . . . ?
O22_4 Mo4_4 O17_4 Mo5_4 101.4(9) . . . . ?
